data_1575399
loop_
_publ_author_name
'Yan, Xinyue'
'Song, Shi-Yu'
'Liang, Shicong'
'Liu, Kai-Kai'
'Liu, Xiao-Ting'
'Lu, Chao'

_publ_section_title
;
 Regulating through-space charge transfer interactions in donor-acceptor
 MOFs for thermally activated delayed fluorescence and X-ray
 scintillators.
;
_journal_issue 36
_journal_name_full 'Chemical science'
_journal_page_first 16770
_journal_page_last 16779
_journal_paper_doi 10.1039/d5sc02235e
_journal_volume 16
_journal_year 2025
_chemical_formula_moiety 'C64 H44 Cd2 N12 O10, 2(C20 H12)'
_chemical_formula_sum 'C104 H68 Cd2 N12 O10'
_chemical_formula_weight 1870.50
_space_group_crystal_system triclinic
_space_group_IT_number 2
_space_group_name_Hall '-P 1'
_space_group_name_H-M_alt 'P -1'
_atom_sites_solution_hydrogens mixed
_atom_sites_solution_primary dual
_audit_creation_date 2024-11-05
_audit_creation_method
;
Olex2 1.3
(compiled 2020.11.12 svn.r5f609507 for OlexSys, GUI svn.r6408)
;
_audit_update_record
;
2024-12-28 deposited with the CCDC.	2025-08-12 downloaded from the CCDC.
;
_cell_angle_alpha 84.5500(10)
_cell_angle_beta 89.8370(10)
_cell_angle_gamma 79.4110(10)
_cell_formula_units_Z 2
_cell_length_a 11.23210(10)
_cell_length_b 18.6009(2)
_cell_length_c 21.5863(2)
_cell_measurement_reflns_used 35126
_cell_measurement_temperature 99.95(16)
_cell_measurement_theta_max 76.0290
_cell_measurement_theta_min 2.0710
_cell_volume 4412.63(8)
_computing_cell_refinement 'CrysAlisPro 1.171.43.95a (Rigaku OD, 2023)'
_computing_data_collection 'CrysAlisPro 1.171.43.95a (Rigaku OD, 2023)'
_computing_data_reduction 'CrysAlisPro 1.171.43.95a (Rigaku OD, 2023)'
_computing_molecular_graphics 'Olex2 1.3 (Dolomanov et al., 2009)'
_computing_publication_material 'Olex2 1.3 (Dolomanov et al., 2009)'
_computing_structure_refinement 'SHELXL 2019/2 (Sheldrick, 2015)'
_computing_structure_solution 'SHELXT 2018/2 (Sheldrick, 2018)'
_diffrn_ambient_environment N~2~
_diffrn_ambient_temperature 99.95(16)
_diffrn_detector 'Hybrid Pixel Array Detector'
_diffrn_detector_area_resol_mean 10.0000
_diffrn_detector_type HyPix
_diffrn_measured_fraction_theta_full 0.999
_diffrn_measured_fraction_theta_max 0.962
_diffrn_measurement_details
;
List of Runs (angles in degrees, time in seconds):

  # Type    Start    End  Width  t~exp~   \w     \q     \k     \f   Frames
#--------------------------------------------------------------------------
  1  \w     38.00 111.00   0.50    0.51    --  106.68-125.00-180.00  146
  2  \w     43.00  81.00   0.50    0.51    --  106.68-125.00 -30.00   76
  3  \w     59.00 108.00   0.50    0.51    --  106.68-125.00   0.00   98
  4  \w     49.00  74.00   0.50    0.51    --  106.68-125.00  60.00   50
  5  \w     52.00  79.00   0.50    0.51    --  106.68 -95.00 150.00   54
  6  \w     73.00 104.00   0.50    0.51    --  106.68 -95.00  90.00   62
  7  \w     59.00  85.00   0.50    0.51    --  106.68-125.00  30.00   52
  8  \w     57.00  87.00   0.50    0.51    --  106.68 -85.00-159.00   60
  9  \w    -15.00  71.00   0.50    0.13    --   47.51 -85.00-159.00  172
 10  \w    -25.00  28.00   0.50    0.13    --   47.51 -19.00 -90.00  106
 11  \w    -24.00  25.00   0.50    0.13    --   47.51 -19.00  30.00   98
 12  \w     34.00  66.00   0.50    0.51    --  106.68 -61.00  90.00   64
 13  \w     45.00  74.00   0.50    0.51    --  106.68 -61.00 120.00   58
 14  \w    104.00 178.00   0.50    0.51    --  106.68  45.00  90.00  148
 15  \w     87.00 148.00   0.50    0.51    --  106.68  85.00 -40.00  122
 16  \w    153.00 178.00   0.50    0.51    --  106.68  85.00 -40.00   50
 17  \w     80.00 160.00   0.50    0.51    --  106.68 125.00 150.00  160
 18  \w    -36.00  14.00   0.50    0.13    --  -47.51  38.00 -90.00  100
 19  \w    -17.00  10.00   0.50    0.13    --  -47.51  19.00 -30.00   54
 20  \w    -15.00  12.00   0.50    0.13    --  -47.51  19.00 -60.00   54
 21  \w    -19.00  17.00   0.50    0.13    --  -47.51  19.00-120.00   72
 22  \w    -21.00  28.00   0.50    0.13    --  -47.51  19.00  60.00   98
 23  \w    -68.00 -32.00   0.50    0.51    -- -104.50  61.00  30.00   72
 24  \w    -67.00 -35.00   0.50    0.51    -- -104.50  61.00 120.00   64
 25  \w    -64.00 -39.00   0.50    0.51    -- -104.50  61.00 -60.00   50
 26  \w   -163.00-138.00   0.50    0.51    -- -104.50   0.00-180.00   50
 27  \w    -80.00 -45.00   0.50    0.51    -- -104.50   0.00-180.00   70
 28  \w   -106.00 -81.00   0.50    0.51    -- -104.50  85.00 -40.00   50
 29  \w   -128.00 -33.00   0.50    0.51    -- -104.50 150.00-166.47  190
 30  \w   -122.00 -61.00   0.50    0.51    -- -104.50 139.00 -99.66  122
 31  \w    -67.00  19.00   0.50    0.13    --  -47.51  85.00 -40.00  172
 32  \w   -126.00 -32.00   0.50    0.51    -- -104.50 146.00   7.70  188
 33  \w   -106.00 -47.00   0.50    0.51    -- -104.50 108.00  26.48  118
 34  \w    -91.00 -39.00   0.50    0.51    -- -104.50 109.00  73.32  104
 35  \w   -108.00 -41.00   0.50    0.51    -- -104.50 111.00 177.50  134
 36  \w   -174.00-101.00   0.50    0.51    -- -104.50 -15.00 120.00  146
 37  \w   -133.00 -85.00   0.50    0.51    -- -104.50 -95.00 -90.00   96
 38  \w   -168.00-139.00   0.50    0.51    -- -104.50 -95.00 -90.00   58
 39  \w   -159.00-133.00   0.50    0.51    -- -104.50 -95.00 -60.00   52
 40  \w   -173.00 -80.00   0.50    0.51    -- -104.50 -85.00-159.00  186
 41  \w   -158.00-128.00   0.50    0.51    -- -104.50 -45.00 -30.00   60
 42  \w   -171.00 -75.00   0.50    0.51    -- -104.50-125.00  90.00  192
 43  \w   -113.00 -32.00   0.50    0.13    --  -47.51 -77.00 150.00  162
;
_diffrn_measurement_device 'four-circle diffractometer'
_diffrn_measurement_device_type 'XtaLAB Synergy R, HyPix'
_diffrn_measurement_method '\w scans'
_diffrn_orient_matrix_type 'CrysAlisPro convention (1999,Acta A55,543-557)'
_diffrn_orient_matrix_UB_11 0.0001026000
_diffrn_orient_matrix_UB_12 -0.0806080000
_diffrn_orient_matrix_UB_13 -0.0111097000
_diffrn_orient_matrix_UB_21 -0.0685751000
_diffrn_orient_matrix_UB_22 0.0256156000
_diffrn_orient_matrix_UB_23 -0.0622139000
_diffrn_orient_matrix_UB_31 0.1215370000
_diffrn_orient_matrix_UB_32 -0.0033939000
_diffrn_orient_matrix_UB_33 -0.0338652000
_diffrn_radiation_monochromator mirror
_diffrn_radiation_probe x-ray
_diffrn_radiation_type 'Cu K\a'
_diffrn_radiation_wavelength 1.54184
_diffrn_reflns_av_R_equivalents 0.0330
_diffrn_reflns_av_unetI/netI 0.0293
_diffrn_reflns_Laue_measured_fraction_full 0.999
_diffrn_reflns_Laue_measured_fraction_max 0.962
_diffrn_reflns_limit_h_max 14
_diffrn_reflns_limit_h_min -13
_diffrn_reflns_limit_k_max 23
_diffrn_reflns_limit_k_min -23
_diffrn_reflns_limit_l_max 27
_diffrn_reflns_limit_l_min -27
_diffrn_reflns_number 61906
_diffrn_reflns_point_group_measured_fraction_full 0.999
_diffrn_reflns_point_group_measured_fraction_max 0.962
_diffrn_reflns_theta_full 67.684
_diffrn_reflns_theta_max 76.703
_diffrn_reflns_theta_min 2.428
_diffrn_source 'Rotating-anode X-ray tube'
_diffrn_source_type 'PhotonJet R (Cu) X-ray Source'
_exptl_absorpt_coefficient_mu 4.420
_exptl_absorpt_correction_T_max 1.00000
_exptl_absorpt_correction_T_min 0.80382
_exptl_absorpt_correction_type multi-scan
_exptl_absorpt_process_details
;
CrysAlisPro 1.171.43.95a (Rigaku Oxford Diffraction, 2023)
Empirical absorption correction using spherical harmonics,
implemented in SCALE3 ABSPACK scaling algorithm.
;
_exptl_crystal_colour red
_exptl_crystal_colour_primary red
_exptl_crystal_density_diffrn 1.408
_exptl_crystal_description block
_exptl_crystal_F_000 1904
_exptl_crystal_size_max 0.05
_exptl_crystal_size_mid 0.05
_exptl_crystal_size_min 0.05
_refine_diff_density_max 3.029
_refine_diff_density_min -1.349
_refine_diff_density_rms 0.143
_refine_ls_extinction_method none
_refine_ls_goodness_of_fit_ref 1.061
_refine_ls_hydrogen_treatment constr
_refine_ls_matrix_type full
_refine_ls_number_parameters 1199
_refine_ls_number_reflns 17884
_refine_ls_number_restraints 102
_refine_ls_restrained_S_all 1.093
_refine_ls_R_factor_all 0.0771
_refine_ls_R_factor_gt 0.0707
_refine_ls_shift/su_max 0.002
_refine_ls_shift/su_mean 0.000
_refine_ls_structure_factor_coef Fsqd
_refine_ls_weighting_details 'w=1/[\s^2^(Fo^2^)+(0.1073P)^2^+21.8533P] where P=(Fo^2^+2Fc^2^)/3'
_refine_ls_weighting_scheme calc
_refine_ls_wR_factor_gt 0.1949
_refine_ls_wR_factor_ref 0.2002
_reflns_Friedel_coverage 0.000
_reflns_number_gt 16186
_reflns_number_total 17884
_reflns_threshold_expression 'I > 2\s(I)'
_cod_data_source_file d5sc02235e2.cif
_cod_data_source_block 4_auto_sq
_cod_depositor_comments 'Adding full bibliography for 1575397--1575399.cif.'
_cod_database_code 1575399
_shelx_shelxl_version_number 2019/2
_shelx_space_group_comment
;
The symmetry employed for this shelxl refinement is uniquely defined
by the following loop, which should always be used as a source of
symmetry information in preference to the above space-group names.
They are only intended as comments.
;
_shelx_estimated_absorpt_t_max 0.809
_shelx_estimated_absorpt_t_min 0.809
_reflns_odcompleteness_completeness 99.94
_reflns_odcompleteness_iscentric 1
_reflns_odcompleteness_theta 66.97
_olex2_refinement_description
;
1. Fixed Uiso
 At 1.2 times of:
  All C(H) groups
 At 1.5 times of:
  All O(H,H) groups
2. Uiso/Uaniso restraints and constraints
C85 \\sim C88 \\sim C89: within 2A with sigma of 0.01 and sigma for terminal
atoms of 0.02 within 2A
Uanis(C76) \\sim Ueq, Uanis(C74) \\sim Ueq, Uanis(C86) \\sim Ueq, Uanis(C72)
\\sim Ueq, Uanis(C75) \\sim Ueq, Uanis(C90) \\sim Ueq, Uanis(C91) \\sim Ueq,
Uanis(C73) \\sim Ueq, Uanis(C101) \\sim Ueq, Uanis(C7) \\sim Ueq, Uanis(C6)
\\sim Ueq, Uanis(O9) \\sim Ueq: with sigma of 0.005 and sigma for terminal
atoms of 0.01
Uanis(C104) \\sim Ueq, Uanis(C85) \\sim Ueq, Uanis(C88) \\sim Ueq, Uanis(C89)
\\sim Ueq: with sigma of 0.005 and sigma for terminal atoms of 0.01
3. Others
 Fixed Sof: O7(0.5) O8(0.5) O9(0.5) O10(0.5) C40(0.5) C41(0.5) C42(0.5)
 H42(0.5) C43(0.5) H43(0.5) C44(0.5) C45(0.5) H45(0.5) C46(0.5) H46(0.5)
 C47(0.5) C48(0.5) H48(0.5) C49(0.5) H49(0.5) C50(0.5) C51(0.5) H51(0.5)
 C52(0.5) H52(0.5) C53(0.5)
4.a Riding coordinates:
 O11(H11A,H11B)
4.b Rotating group:
 O12(H12A,H12B)
4.c Aromatic/amide H refined with riding coordinates:
 C3(H3), C4(H4), C6(H6), C7(H7), C9(H9), C10(H10), C12(H12), C13(H13),
 C17(H17), C18(H18), C20(H20), C21(H21), C22(H22), C23(H23), C25(H25), C26(H26),
  C31(H31), C32(H32), C33(H33), C34(H34), C36(H36), C37(H37), C38(H38),
 C39(H39), C54(H54), C55(H55), C57(H57), C58(H58), C63(H63), C64(H64), C65(H65),
  C66(H66), C68(H68), C69(H69), C70(H70), C71(H71), C93(H93), C94(H94),
 C95(H95), C98(H98), C99(H99), C100(H100), C103(H103), C104(H104), C105(H105),
 C108(H108), C109(H109), C110(H110), C42(H42), C43(H43), C45(H45), C46(H46),
 C48(H48), C49(H49), C51(H51), C52(H52), C75(H75), C73(H73), C74(H74), C78(H78),
  C79(H79), C80(H80), C83(H83), C84(H84), C85(H85), C88(H88), C89(H89), C90(H90)
4.d Fitted hexagon refined as free rotating group:
 N10(C59,N8,C60,N9,C61), C75(C76,C77,C72,C73,C74), C87(C86,C88,C89,C90,C91)
;
_platon_squeeze_void_probe_radius 1.20
_olex2_submission_special_instructions 'No special instructions were received'
_oxdiff_exptl_absorpt_empirical_details
;
Empirical correction (ABSPACK) includes:
- Absorption correction using spherical harmonics
- Frame scaling
;
_oxdiff_exptl_absorpt_empirical_full_max 3.555
_oxdiff_exptl_absorpt_empirical_full_min 0.505

loop_
_space_group_symop_operation_xyz
'x, y, z'
'-x, -y, -z'

loop_
_atom_site_label
_atom_site_type_symbol
_atom_site_fract_x
_atom_site_fract_y
_atom_site_fract_z
_atom_site_U_iso_or_equiv
_atom_site_adp_type
_atom_site_occupancy
_atom_site_site_symmetry_order
_atom_site_calc_flag
_atom_site_refinement_flags_posn
_atom_site_refinement_flags_adp
_atom_site_refinement_flags_occupancy
_atom_site_disorder_assembly
_atom_site_disorder_group
Cd1 Cd 0.19467(3) 0.24587(2) 0.74910(2) 0.02268(11) Uani 1 1 d . . . . .
Cd2 Cd 0.30634(3) 0.74641(2) 0.25776(2) 0.02454(11) Uani 1 1 d . . . . .
O1 O 0.2820(4) 0.35418(19) 0.76691(16) 0.0334(8) Uani 1 1 d . . . . .
O2 O 0.1102(3) 0.3375(2) 0.81272(18) 0.0356(8) Uani 1 1 d . . . . .
O3 O 0.3827(3) 0.68877(19) 1.16909(15) 0.0284(7) Uani 1 1 d . . . . .
O4 O 0.1875(3) 0.73877(18) 1.16323(15) 0.0270(7) Uani 1 1 d . . . . .
O5 O 0.2270(3) 0.1380(2) 0.69724(18) 0.0359(8) Uani 1 1 d . . . . .
O6 O 0.3612(3) 0.21075(19) 0.67995(16) 0.0286(7) Uani 1 1 d . . . . .
O11 O 0.0333(3) 0.1937(2) 0.78795(18) 0.0355(8) Uani 1 1 d . . . . .
H11A H -0.010004 0.189700 0.755409 0.053 Uiso 1 1 d R U . . .
H11B H -0.014774 0.224040 0.809409 0.053 Uiso 1 1 d R U . . .
O12 O 0.4946(4) 0.6915(2) 0.30056(19) 0.0415(9) Uani 1 1 d . . . . .
H12A H 0.533244 0.725404 0.311260 0.062 Uiso 1 1 d R U . . .
H12B H 0.539957 0.670339 0.271985 0.062 Uiso 1 1 d R U . . .
O7 O 0.3101(9) 0.7840(5) 0.3609(4) 0.0269(19) Uani 0.5 1 d . . P A -1
O8 O 0.1446(14) 0.8181(9) 0.3047(6) 0.028(3) Uani 0.5 1 d . . P A -1
O9 O -0.1193(13) 1.1666(9) 0.7110(6) 0.026(3) Uani 0.5 1 d . U P A -1
O10 O -0.2863(11) 1.1856(6) 0.6536(5) 0.032(2) Uani 0.5 1 d . . P A -1
N1 N 0.1190(4) 0.3063(2) 0.65328(18) 0.0255(8) Uani 1 1 d . . . . .
N2 N 0.0891(4) 0.4474(2) 0.44169(18) 0.0274(8) Uani 1 1 d . . . . .
N3 N -0.0259(4) 0.4514(2) 0.34880(19) 0.0278(8) Uani 1 1 d . . . . .
N4 N -0.0562(4) 0.3695(2) 0.43623(19) 0.0285(8) Uani 1 1 d . . . . .
N5 N 0.2258(4) 0.6451(2) 0.29831(18) 0.0261(8) Uani 1 1 d . . . . .
N6 N -0.3432(4) 0.3170(3) 0.2745(2) 0.0380(10) Uani 1 1 d . . . . .
N7 N 0.3446(4) 0.8576(2) 0.20979(19) 0.0272(8) Uani 1 1 d . . . . .
N10 N 0.4142(2) 1.05861(15) 0.05006(12) 0.0269(8) Uani 1 1 d G . . . .
C59 C 0.4595(2) 1.03540(14) 0.10993(12) 0.0302(10) Uani 1 1 d G . . . .
N8 N 0.5505(3) 1.06671(15) 0.13395(10) 0.0280(8) Uani 1 1 d G . . . .
C60 C 0.5963(2) 1.12122(15) 0.09809(12) 0.0303(10) Uani 1 1 d G . . . .
N9 N 0.5510(2) 1.14444(14) 0.03822(12) 0.0274(8) Uani 1 1 d G . . . .
C61 C 0.4600(2) 1.11313(15) 0.01420(10) 0.0293(10) Uani 1 1 d G . . . .
N11 N 0.8631(4) 1.2188(3) 0.1746(3) 0.0420(11) Uani 1 1 d . . . . .
N12 N 0.3065(4) 1.1907(2) -0.16147(18) 0.0274(8) Uani 1 1 d . . . . .
C1 C 0.2001(5) 0.3701(3) 0.8065(2) 0.0326(11) Uani 1 1 d . . . . .
C2 C 0.2107(5) 0.4268(3) 0.8497(2) 0.0335(11) Uani 1 1 d . . . . .
C3 C 0.3147(5) 0.4543(3) 0.8545(2) 0.0308(10) Uani 1 1 d . . . . .
H3 H 0.380062 0.439989 0.827626 0.037 Uiso 1 1 calc R U . . .
C4 C 0.3260(5) 0.5031(3) 0.8983(2) 0.0320(10) Uani 1 1 d . . . . .
H4 H 0.399157 0.521560 0.900719 0.038 Uiso 1 1 calc R U . . .
C5 C 0.2324(5) 0.5254(3) 0.9384(2) 0.0326(11) Uani 1 1 d . . . . .
C6 C 0.1262(7) 0.4986(4) 0.9317(4) 0.0608(18) Uani 1 1 d . U . . .
H6 H 0.058703 0.514687 0.956750 0.073 Uiso 1 1 calc R U . . .
C7 C 0.1168(7) 0.4485(4) 0.8888(4) 0.0595(18) Uani 1 1 d . U . . .
H7 H 0.044644 0.429040 0.886583 0.071 Uiso 1 1 calc R U . . .
C8 C 0.2443(5) 0.5744(3) 0.9879(2) 0.0294(10) Uani 1 1 d . . . . .
C9 C 0.3570(5) 0.5800(3) 1.0107(2) 0.0310(10) Uani 1 1 d . . . . .
H9 H 0.427637 0.554162 0.992841 0.037 Uiso 1 1 calc R U . . .
C10 C 0.3690(5) 0.6226(3) 1.0590(2) 0.0301(10) Uani 1 1 d . . . . .
H10 H 0.447492 0.625836 1.073433 0.036 Uiso 1 1 calc R U . . .
C11 C 0.2679(5) 0.6601(3) 1.0863(2) 0.0267(9) Uani 1 1 d . . . . .
C12 C 0.1538(5) 0.6564(3) 1.0631(2) 0.0328(11) Uani 1 1 d . . . . .
H12 H 0.083306 0.682920 1.080544 0.039 Uiso 1 1 calc R U . . .
C13 C 0.1431(5) 0.6140(3) 1.0148(2) 0.0360(12) Uani 1 1 d . . . . .
H13 H 0.064716 0.611842 0.999577 0.043 Uiso 1 1 calc R U . . .
C14 C 0.2802(4) 0.6991(3) 1.1428(2) 0.0259(9) Uani 1 1 d . . . . .
C15 C 0.3174(5) 0.1549(3) 0.6690(2) 0.0306(11) Uani 1 1 d . . . . .
C16 C 0.3758(5) 0.1074(3) 0.6206(3) 0.0431(14) Uani 1 1 d . . . . .
C17 C 0.4672(6) 0.1259(4) 0.5850(3) 0.0513(17) Uani 1 1 d . . . . .
H17 H 0.499288 0.168028 0.592870 0.062 Uiso 1 1 calc R U . . .
C18 C 0.5151(7) 0.0846(4) 0.5371(3) 0.058(2) Uani 1 1 d . . . . .
H18 H 0.577239 0.100037 0.512070 0.069 Uiso 1 1 calc R U . . .
C19 C 0.4741(6) 0.0224(4) 0.5257(4) 0.060(2) Uani 1 1 d . . . . .
C20 C 0.3943(7) -0.0065(4) 0.5721(3) 0.0578(17) Uani 1 1 d . . . . .
H20 H 0.376342 -0.054238 0.570454 0.069 Uiso 1 1 calc R U . . .
C21 C 0.3455(7) 0.0369(4) 0.6183(3) 0.0528(16) Uani 1 1 d . . . . .
H21 H 0.292338 0.019561 0.648071 0.063 Uiso 1 1 calc R U . . .
C22 C 0.1705(4) 0.3606(3) 0.6260(2) 0.0285(10) Uani 1 1 d . . . . .
H22 H 0.227550 0.379198 0.649487 0.034 Uiso 1 1 calc R U . . .
C23 C 0.1446(4) 0.3907(3) 0.5656(2) 0.0277(9) Uani 1 1 d . . . . .
H23 H 0.183307 0.428959 0.547987 0.033 Uiso 1 1 calc R U . . .
C24 C 0.0613(4) 0.3642(3) 0.5309(2) 0.0272(9) Uani 1 1 d . . . . .
C25 C 0.0073(5) 0.3081(3) 0.5587(2) 0.0334(11) Uani 1 1 d . . . . .
H25 H -0.050351 0.288867 0.536226 0.040 Uiso 1 1 calc R U . . .
C26 C 0.0384(5) 0.2805(3) 0.6194(2) 0.0298(10) Uani 1 1 d . . . . .
H26 H 0.001415 0.241954 0.637993 0.036 Uiso 1 1 calc R U . . .
C27 C 0.0292(4) 0.3956(3) 0.4658(2) 0.0266(9) Uani 1 1 d . . . . .
C28 C 0.0572(4) 0.4732(3) 0.3829(2) 0.0270(9) Uani 1 1 d . . . . .
C29 C -0.0797(5) 0.3986(3) 0.3779(2) 0.0297(10) Uani 1 1 d . . . . .
C30 C 0.1181(4) 0.5316(2) 0.3530(2) 0.0258(9) Uani 1 1 d . . . . .
C31 C 0.2052(4) 0.5589(3) 0.3853(2) 0.0298(10) Uani 1 1 d . . . . .
H31 H 0.229237 0.539146 0.426512 0.036 Uiso 1 1 calc R U . . .
C32 C 0.2556(5) 0.6153(3) 0.3561(2) 0.0296(10) Uani 1 1 d . . . . .
H32 H 0.314467 0.633746 0.378325 0.036 Uiso 1 1 calc R U . . .
C33 C 0.1423(4) 0.6182(3) 0.2671(2) 0.0268(9) Uani 1 1 d . . . . .
H33 H 0.120344 0.638849 0.225893 0.032 Uiso 1 1 calc R U . . .
C34 C 0.0873(4) 0.5619(3) 0.2927(2) 0.0256(9) Uani 1 1 d . . . . .
H34 H 0.029215 0.544117 0.269310 0.031 Uiso 1 1 calc R U . . .
C35 C -0.1722(4) 0.3717(3) 0.3422(2) 0.0287(10) Uani 1 1 d . . . . .
C36 C -0.1955(5) 0.3947(3) 0.2797(3) 0.0339(11) Uani 1 1 d . . . . .
H36 H -0.153530 0.429461 0.258613 0.041 Uiso 1 1 calc R U . . .
C37 C -0.2810(5) 0.3661(3) 0.2484(3) 0.0389(12) Uani 1 1 d . . . . .
H37 H -0.296316 0.382625 0.205626 0.047 Uiso 1 1 calc R U . . .
C38 C -0.3208(5) 0.2956(3) 0.3350(3) 0.0399(13) Uani 1 1 d . . . . .
H38 H -0.364831 0.261158 0.354901 0.048 Uiso 1 1 calc R U . . .
C39 C -0.2374(5) 0.3209(3) 0.3701(3) 0.0375(12) Uani 1 1 d . . . . .
H39 H -0.224710 0.303800 0.412896 0.045 Uiso 1 1 calc R U . . .
C54 C 0.4244(4) 0.8929(3) 0.2347(2) 0.0287(10) Uani 1 1 d . . . . .
H54 H 0.455785 0.875767 0.275321 0.034 Uiso 1 1 calc R U . . .
C55 C 0.4626(4) 0.9525(3) 0.2040(2) 0.0289(10) Uani 1 1 d . . . . .
H55 H 0.518831 0.976022 0.223286 0.035 Uiso 1 1 calc R U . . .
C56 C 0.4181(4) 0.9778(3) 0.1447(2) 0.0266(9) Uani 1 1 d . . . . .
C57 C 0.3312(5) 0.9433(3) 0.1197(2) 0.0294(10) Uani 1 1 d . . . . .
H57 H 0.295610 0.960729 0.079937 0.035 Uiso 1 1 calc R U . . .
C58 C 0.2980(4) 0.8839(3) 0.1532(2) 0.0290(10) Uani 1 1 d . . . . .
H58 H 0.239539 0.860437 0.135650 0.035 Uiso 1 1 calc R U . . .
C62 C 0.6858(4) 1.1540(3) 0.1229(2) 0.0305(10) Uani 1 1 d . . . . .
C63 C 0.7321(5) 1.1301(3) 0.1821(3) 0.0400(13) Uani 1 1 d . . . . .
H63 H 0.704440 1.091160 0.206274 0.048 Uiso 1 1 calc R U . . .
C64 C 0.8197(6) 1.1642(4) 0.2054(3) 0.0476(15) Uani 1 1 d . . . . .
H64 H 0.850819 1.147480 0.246199 0.057 Uiso 1 1 calc R U . . .
C65 C 0.8189(6) 1.2404(3) 0.1183(3) 0.0439(14) Uani 1 1 d . . . . .
H65 H 0.849161 1.279036 0.095158 0.053 Uiso 1 1 calc R U . . .
C66 C 0.7301(5) 1.2103(3) 0.0903(3) 0.0392(12) Uani 1 1 d . . . . .
H66 H 0.700842 1.228306 0.049512 0.047 Uiso 1 1 calc R U . . .
C67 C 0.4103(4) 1.1384(3) -0.0446(2) 0.0281(10) Uani 1 1 d . . . . .
C68 C 0.4481(4) 1.1964(3) -0.0801(2) 0.0275(9) Uani 1 1 d . . . . .
H68 H 0.510135 1.218871 -0.064793 0.033 Uiso 1 1 calc R U . . .
C69 C 0.3948(4) 1.2211(3) -0.1374(2) 0.0284(10) Uani 1 1 d . . . . .
H69 H 0.421000 1.260873 -0.161051 0.034 Uiso 1 1 calc R U . . .
C70 C 0.2730(5) 1.1335(3) -0.1278(2) 0.0305(10) Uani 1 1 d . . . . .
H70 H 0.212863 1.110893 -0.144747 0.037 Uiso 1 1 calc R U . . .
C71 C 0.3215(4) 1.1059(3) -0.0698(2) 0.0295(10) Uani 1 1 d . . . . .
H71 H 0.294765 1.065463 -0.047445 0.035 Uiso 1 1 calc R U . . .
C92 C -0.1347(7) 0.7126(4) 0.6989(4) 0.061(2) Uani 1 1 d . . . . .
C93 C -0.0617(10) 0.7621(6) 0.6904(5) 0.086(3) Uani 1 1 d . . . . .
H93 H -0.011319 0.766384 0.724602 0.103 Uiso 1 1 calc R U . . .
C94 C -0.0522(11) 0.8095(6) 0.6342(6) 0.099(3) Uani 1 1 d . . . . .
H94 H 0.002733 0.842795 0.631303 0.118 Uiso 1 1 calc R U . . .
C95 C -0.1275(11) 0.8038(6) 0.5848(6) 0.098(3) Uani 1 1 d . . . . .
H95 H -0.122421 0.832654 0.546441 0.118 Uiso 1 1 calc R U . . .
C96 C -0.2143(10) 0.7542(6) 0.5910(5) 0.087(3) Uani 1 1 d . . . . .
C97 C -0.2094(8) 0.7081(4) 0.6494(4) 0.066(2) Uani 1 1 d . . . . .
C98 C -0.2945(10) 0.7507(8) 0.5404(6) 0.102(4) Uani 1 1 d . . . . .
H98 H -0.293926 0.782263 0.503163 0.123 Uiso 1 1 calc R U . . .
C99 C -0.3708(10) 0.7024(6) 0.5459(6) 0.098(3) Uani 1 1 d . . . . .
H99 H -0.424338 0.698814 0.512811 0.117 Uiso 1 1 calc R U . . .
C100 C -0.3684(9) 0.6549(5) 0.6053(4) 0.080(3) Uani 1 1 d . . . . .
H100 H -0.420605 0.620005 0.610172 0.096 Uiso 1 1 calc R U . . .
C101 C -0.2887(8) 0.6609(4) 0.6554(4) 0.070(2) Uani 1 1 d . U . . .
C102 C -0.2908(7) 0.6121(3) 0.7149(4) 0.0552(18) Uani 1 1 d . . . . .
C103 C -0.3733(7) 0.5644(3) 0.7171(4) 0.0601(19) Uani 1 1 d . . . . .
H103 H -0.425226 0.562475 0.682891 0.072 Uiso 1 1 calc R U . . .
C104 C -0.3751(8) 0.5177(5) 0.7753(5) 0.070(2) Uani 1 1 d . U . . .
H104 H -0.429922 0.484295 0.779690 0.084 Uiso 1 1 calc R U . . .
C105 C -0.2971(8) 0.5215(4) 0.8244(4) 0.073(3) Uani 1 1 d . . . . .
H105 H -0.297676 0.491248 0.862351 0.088 Uiso 1 1 calc R U . . .
C106 C -0.2211(8) 0.5693(4) 0.8164(4) 0.065(2) Uani 1 1 d . . . . .
C107 C -0.2152(7) 0.6155(4) 0.7637(4) 0.0598(19) Uani 1 1 d . . . . .
C108 C -0.1453(13) 0.5728(6) 0.8638(6) 0.107(4) Uani 1 1 d . . . . .
H108 H -0.147624 0.541661 0.901176 0.129 Uiso 1 1 calc R U . . .
C109 C -0.0647(12) 0.6204(7) 0.8593(5) 0.100(3) Uani 1 1 d . . . . .
H109 H -0.009385 0.622027 0.892139 0.120 Uiso 1 1 calc R U . . .
C110 C -0.0683(10) 0.6677(5) 0.8023(5) 0.085(3) Uani 1 1 d . . . . .
H110 H -0.015927 0.702562 0.799932 0.102 Uiso 1 1 calc R U . . .
C111 C -0.1320(8) 0.6674(4) 0.7569(4) 0.065(2) Uani 1 1 d . . . . .
C40 C 0.2017(13) 0.8170(8) 0.3547(6) 0.025(2) Uani 0.5 1 d . . P A -1
C41 C 0.1397(9) 0.8559(5) 0.4059(4) 0.0249(18) Uani 0.5 1 d . . P A -1
C42 C 0.1929(9) 0.8474(6) 0.4650(4) 0.029(2) Uani 0.5 1 d . . P A -1
H42 H 0.268679 0.815392 0.472748 0.035 Uiso 0.5 1 calc R U P A -1
C43 C 0.1362(9) 0.8854(6) 0.5128(5) 0.033(2) Uani 0.5 1 d . . P A -1
H43 H 0.172022 0.877712 0.553261 0.039 Uiso 0.5 1 calc R U P A -1
C44 C 0.0274(9) 0.9346(5) 0.5016(4) 0.028(2) Uani 0.5 1 d . . P A -1
C45 C -0.0280(10) 0.9408(6) 0.4428(5) 0.032(2) Uani 0.5 1 d . . P A -1
H45 H -0.104550 0.971993 0.435134 0.039 Uiso 0.5 1 calc R U P A -1
C46 C 0.0278(11) 0.9021(7) 0.3958(5) 0.031(2) Uani 0.5 1 d . . P A -1
H46 H -0.010765 0.907066 0.356159 0.038 Uiso 0.5 1 calc R U P A -1
C47 C -0.0277(10) 0.9846(6) 0.5486(5) 0.031(2) Uani 0.5 1 d . . P A -1
C48 C 0.0416(10) 1.0099(6) 0.5906(6) 0.037(2) Uani 0.5 1 d . . P A -1
H48 H 0.126165 0.990999 0.592273 0.045 Uiso 0.5 1 calc R U P A -1
C49 C -0.0044(10) 1.0612(7) 0.6305(6) 0.035(2) Uani 0.5 1 d . . P A -1
H49 H 0.046762 1.075054 0.660405 0.042 Uiso 0.5 1 calc R U P A -1
C50 C -0.1263(9) 1.0923(6) 0.6265(5) 0.030(2) Uani 0.5 1 d . . P A -1
C51 C -0.1997(11) 1.0637(7) 0.5877(6) 0.041(3) Uani 0.5 1 d . . P A -1
H51 H -0.284717 1.080960 0.587816 0.050 Uiso 0.5 1 calc R U P A -1
C52 C -0.1527(10) 1.0104(6) 0.5487(5) 0.038(2) Uani 0.5 1 d . . P A -1
H52 H -0.205043 0.991793 0.522351 0.045 Uiso 0.5 1 calc R U P A -1
C53 C -0.1818(11) 1.1523(8) 0.6661(6) 0.025(2) Uani 0.5 1 d . . P A -1
C75 C -0.2187(6) 0.9552(3) 0.7197(3) 0.096(3) Uani 1 1 d G U . . .
H75 H -0.220621 0.987413 0.682694 0.116 Uiso 1 1 calc R U . . .
C76 C -0.2962(5) 0.9047(3) 0.7258(3) 0.073(2) Uani 1 1 d G U . . .
C77 C -0.2934(4) 0.8576(3) 0.7800(3) 0.070(3) Uani 1 1 d G . . . .
C72 C -0.2131(6) 0.8610(3) 0.8281(3) 0.081(2) Uani 1 1 d G U . . .
C73 C -0.1357(5) 0.9115(4) 0.8220(3) 0.100(3) Uani 1 1 d G U . . .
H73 H -0.080866 0.913805 0.854858 0.119 Uiso 1 1 calc R U . . .
C74 C -0.1385(5) 0.9586(3) 0.7678(4) 0.094(3) Uani 1 1 d G U . . .
H74 H -0.085558 0.993110 0.763649 0.112 Uiso 1 1 calc R U . . .
C78 C -0.3759(9) 0.9008(5) 0.6753(5) 0.086(3) Uani 1 1 d . . . . .
H78 H -0.376364 0.932344 0.637990 0.103 Uiso 1 1 calc R U . . .
C79 C -0.4529(9) 0.8500(5) 0.6817(4) 0.075(2) Uani 1 1 d . . . . .
H79 H -0.506278 0.846668 0.648465 0.091 Uiso 1 1 calc R U . . .
C80 C -0.4522(7) 0.8047(4) 0.7360(4) 0.0587(18) Uani 1 1 d . . . . .
H80 H -0.506427 0.770909 0.739905 0.070 Uiso 1 1 calc R U . . .
C81 C -0.3748(6) 0.8070(4) 0.7847(4) 0.061(2) Uani 1 1 d . . . . .
C82 C -0.3728(7) 0.7596(5) 0.8428(4) 0.064(2) Uani 1 1 d . . . . .
C83 C -0.4513(8) 0.7111(5) 0.8509(4) 0.066(2) Uani 1 1 d . . . . .
H83 H -0.507010 0.707142 0.818924 0.080 Uiso 1 1 calc R U . . .
C84 C -0.4469(11) 0.6685(6) 0.9069(5) 0.101(4) Uani 1 1 d . . . . .
H84 H -0.501977 0.635502 0.913790 0.121 Uiso 1 1 calc R U . . .
C85 C -0.3633(11) 0.6725(7) 0.9539(6) 0.101(3) Uani 1 1 d . U . . .
H85 H -0.362807 0.641859 0.991791 0.121 Uiso 1 1 calc R U . . .
C87 C -0.2868(5) 0.7635(4) 0.8927(3) 0.092(4) Uani 1 1 d G . . . .
C86 C -0.2864(6) 0.7170(4) 0.9471(4) 0.095(3) Uani 1 1 d G U . . .
C88 C -0.2050(8) 0.7189(4) 0.9951(3) 0.120(4) Uani 1 1 d G U . . .
H88 H -0.204737 0.687167 1.032256 0.144 Uiso 1 1 calc R U . . .
C89 C -0.1240(7) 0.7673(5) 0.9886(3) 0.127(4) Uani 1 1 d G U . . .
H89 H -0.068395 0.768567 1.021358 0.153 Uiso 1 1 calc R U . . .
C90 C -0.1244(6) 0.8137(4) 0.9342(4) 0.107(3) Uani 1 1 d G U . . .
H90 H -0.069094 0.846784 0.929764 0.128 Uiso 1 1 calc R U . . .
C91 C -0.2059(7) 0.8118(4) 0.8863(3) 0.092(3) Uani 1 1 d G U . . .

loop_
_atom_site_aniso_label
_atom_site_aniso_U_11
_atom_site_aniso_U_22
_atom_site_aniso_U_33
_atom_site_aniso_U_23
_atom_site_aniso_U_13
_atom_site_aniso_U_12
Cd1 0.02620(18) 0.02504(17) 0.01990(16) -0.00874(12) 0.00096(12) -0.00952(12)
Cd2 0.03121(19) 0.02720(18) 0.02071(17) -0.00905(12) 0.00478(12) -0.01635(13)
O1 0.050(2) 0.0314(18) 0.0232(16) -0.0110(14) 0.0033(15) -0.0157(16)
O2 0.040(2) 0.0326(18) 0.040(2) -0.0164(16) -0.0020(16) -0.0147(16)
O3 0.0286(17) 0.0364(18) 0.0251(16) -0.0129(14) 0.0024(13) -0.0140(14)
O4 0.0322(17) 0.0305(17) 0.0237(16) -0.0114(13) 0.0064(13) -0.0154(14)
O5 0.0316(18) 0.0354(19) 0.047(2) -0.0226(17) 0.0092(16) -0.0137(15)
O6 0.0285(17) 0.0311(17) 0.0293(17) -0.0137(14) 0.0008(13) -0.0084(14)
O11 0.0306(18) 0.0388(19) 0.045(2) -0.0212(16) 0.0117(15) -0.0190(15)
O12 0.047(2) 0.042(2) 0.040(2) -0.0020(17) -0.0141(17) -0.0219(18)
O7 0.030(5) 0.029(5) 0.025(4) -0.009(4) 0.001(3) -0.010(4)
O8 0.030(7) 0.039(7) 0.018(6) -0.007(5) -0.001(4) -0.012(5)
O9 0.024(5) 0.036(6) 0.023(6) -0.013(4) -0.003(4) -0.014(4)
O10 0.035(6) 0.033(6) 0.028(5) -0.010(4) -0.007(4) -0.003(5)
N1 0.029(2) 0.0262(19) 0.0235(19) -0.0073(15) 0.0005(15) -0.0067(15)
N2 0.032(2) 0.0266(19) 0.0259(19) 0.0004(15) -0.0027(16) -0.0120(16)
N3 0.029(2) 0.027(2) 0.030(2) 0.0002(16) -0.0035(16) -0.0135(16)
N4 0.032(2) 0.029(2) 0.027(2) 0.0001(16) -0.0031(16) -0.0122(16)
N5 0.030(2) 0.0263(19) 0.0262(19) -0.0070(15) 0.0039(16) -0.0139(16)
N6 0.036(2) 0.039(2) 0.041(3) -0.004(2) -0.008(2) -0.0115(19)
N7 0.029(2) 0.028(2) 0.027(2) -0.0085(16) 0.0030(16) -0.0094(16)
N10 0.029(2) 0.0245(19) 0.028(2) -0.0034(15) 0.0008(16) -0.0078(15)
C59 0.027(2) 0.028(2) 0.035(3) -0.011(2) -0.0050(19) -0.0003(19)
N8 0.027(2) 0.0239(19) 0.035(2) -0.0050(16) -0.0011(16) -0.0082(15)
C60 0.029(2) 0.026(2) 0.034(3) -0.0020(19) 0.002(2) -0.0034(19)
N9 0.0253(19) 0.0267(19) 0.032(2) -0.0048(16) -0.0024(16) -0.0096(15)
C61 0.028(2) 0.025(2) 0.038(3) -0.010(2) 0.004(2) -0.0094(18)
N11 0.036(2) 0.044(3) 0.051(3) -0.008(2) -0.006(2) -0.018(2)
N12 0.027(2) 0.032(2) 0.0253(19) -0.0087(16) 0.0038(15) -0.0102(16)
C1 0.049(3) 0.027(2) 0.025(2) -0.0060(19) -0.006(2) -0.013(2)
C2 0.051(3) 0.028(2) 0.026(2) -0.0094(19) 0.001(2) -0.017(2)
C3 0.039(3) 0.031(2) 0.024(2) -0.0115(19) -0.003(2) -0.008(2)
C4 0.039(3) 0.032(2) 0.028(2) -0.010(2) -0.003(2) -0.010(2)
C5 0.048(3) 0.031(2) 0.025(2) -0.0102(19) 0.004(2) -0.019(2)
C6 0.063(3) 0.071(4) 0.065(3) -0.041(3) 0.023(3) -0.040(3)
C7 0.063(3) 0.066(3) 0.065(3) -0.037(3) 0.020(3) -0.038(3)
C8 0.043(3) 0.027(2) 0.021(2) -0.0061(18) 0.0016(19) -0.013(2)
C9 0.041(3) 0.030(2) 0.023(2) -0.0111(19) -0.001(2) -0.004(2)
C10 0.037(3) 0.029(2) 0.025(2) -0.0077(19) -0.0032(19) -0.006(2)
C11 0.037(3) 0.023(2) 0.023(2) -0.0042(17) 0.0016(19) -0.0110(19)
C12 0.031(3) 0.038(3) 0.034(3) -0.016(2) 0.006(2) -0.014(2)
C13 0.037(3) 0.045(3) 0.033(3) -0.019(2) 0.003(2) -0.021(2)
C14 0.037(3) 0.024(2) 0.021(2) -0.0024(17) 0.0052(18) -0.0165(19)
C15 0.027(2) 0.034(3) 0.033(3) -0.018(2) -0.001(2) -0.006(2)
C16 0.030(3) 0.050(3) 0.057(4) -0.037(3) 0.007(2) -0.011(2)
C17 0.062(4) 0.057(4) 0.051(4) -0.038(3) 0.027(3) -0.036(3)
C18 0.067(4) 0.068(4) 0.058(4) -0.047(4) 0.035(3) -0.043(4)
C19 0.034(3) 0.080(5) 0.080(5) -0.060(4) 0.017(3) -0.024(3)
C20 0.072(5) 0.052(4) 0.054(4) -0.019(3) 0.007(3) -0.014(3)
C21 0.062(4) 0.051(4) 0.049(4) -0.016(3) 0.009(3) -0.014(3)
C22 0.029(2) 0.031(2) 0.029(2) -0.0090(19) 0.0008(19) -0.0108(19)
C23 0.029(2) 0.028(2) 0.029(2) -0.0045(19) 0.0013(19) -0.0129(19)
C24 0.031(2) 0.026(2) 0.027(2) -0.0025(18) -0.0020(19) -0.0087(18)
C25 0.040(3) 0.036(3) 0.029(2) -0.001(2) -0.007(2) -0.019(2)
C26 0.034(3) 0.026(2) 0.032(2) -0.0008(19) -0.005(2) -0.0134(19)
C27 0.030(2) 0.023(2) 0.029(2) -0.0019(18) -0.0017(19) -0.0105(18)
C28 0.027(2) 0.024(2) 0.031(2) -0.0017(18) -0.0010(19) -0.0086(18)
C29 0.032(2) 0.029(2) 0.029(2) 0.0022(19) -0.0018(19) -0.0101(19)
C30 0.025(2) 0.023(2) 0.031(2) -0.0042(18) 0.0012(18) -0.0100(18)
C31 0.032(2) 0.029(2) 0.031(2) 0.0005(19) -0.006(2) -0.0118(19)
C32 0.031(2) 0.030(2) 0.031(2) -0.0068(19) -0.0032(19) -0.0122(19)
C33 0.032(2) 0.027(2) 0.025(2) -0.0057(18) 0.0010(18) -0.0122(19)
C34 0.024(2) 0.027(2) 0.029(2) -0.0057(18) -0.0006(18) -0.0114(18)
C35 0.029(2) 0.028(2) 0.030(2) 0.0002(19) -0.0047(19) -0.0113(19)
C36 0.038(3) 0.031(3) 0.034(3) 0.002(2) -0.007(2) -0.011(2)
C37 0.043(3) 0.043(3) 0.032(3) 0.000(2) -0.011(2) -0.013(2)
C38 0.038(3) 0.045(3) 0.042(3) -0.001(2) -0.003(2) -0.024(2)
C39 0.037(3) 0.046(3) 0.033(3) 0.003(2) -0.008(2) -0.021(2)
C54 0.030(2) 0.028(2) 0.030(2) -0.0045(19) -0.0022(19) -0.0093(19)
C55 0.028(2) 0.029(2) 0.032(2) -0.0041(19) -0.0013(19) -0.0100(19)
C56 0.027(2) 0.026(2) 0.029(2) -0.0083(18) 0.0018(18) -0.0063(18)
C57 0.033(3) 0.030(2) 0.028(2) -0.0043(19) -0.0018(19) -0.013(2)
C58 0.031(2) 0.030(2) 0.031(2) -0.0096(19) 0.0010(19) -0.0136(19)
C62 0.027(2) 0.030(2) 0.037(3) -0.007(2) -0.003(2) -0.0069(19)
C63 0.041(3) 0.049(3) 0.034(3) 0.002(2) -0.006(2) -0.022(3)
C64 0.041(3) 0.062(4) 0.044(3) -0.002(3) -0.011(3) -0.022(3)
C65 0.042(3) 0.038(3) 0.055(4) 0.000(3) -0.007(3) -0.018(2)
C66 0.040(3) 0.035(3) 0.046(3) 0.002(2) -0.008(2) -0.017(2)
C67 0.028(2) 0.027(2) 0.032(2) -0.0074(19) 0.0034(19) -0.0071(18)
C68 0.027(2) 0.028(2) 0.029(2) -0.0063(19) -0.0002(18) -0.0094(18)
C69 0.026(2) 0.031(2) 0.031(2) -0.0060(19) 0.0031(19) -0.0112(19)
C70 0.031(2) 0.033(2) 0.031(2) -0.009(2) 0.002(2) -0.014(2)
C71 0.031(2) 0.029(2) 0.032(2) -0.0053(19) 0.0021(19) -0.0112(19)
C92 0.060(4) 0.036(3) 0.084(6) -0.010(3) 0.031(4) -0.001(3)
C93 0.102(7) 0.080(6) 0.077(6) -0.007(5) 0.002(5) -0.022(5)
C94 0.103(8) 0.086(7) 0.104(8) 0.011(6) -0.002(7) -0.020(6)
C95 0.111(9) 0.093(8) 0.088(7) 0.010(6) 0.005(6) -0.017(6)
C96 0.091(7) 0.082(6) 0.083(7) -0.001(5) 0.007(5) -0.006(5)
C97 0.077(5) 0.051(4) 0.066(5) -0.006(4) 0.027(4) -0.003(4)
C98 0.080(7) 0.124(10) 0.098(8) -0.026(7) 0.010(6) -0.001(7)
C99 0.080(7) 0.090(7) 0.116(9) -0.014(6) 0.030(6) 0.004(6)
C100 0.091(6) 0.086(6) 0.044(4) -0.011(4) 0.018(4) 0.032(5)
C101 0.073(4) 0.055(3) 0.079(4) -0.009(3) 0.030(3) -0.002(3)
C102 0.063(4) 0.034(3) 0.064(4) -0.010(3) 0.026(4) 0.006(3)
C103 0.059(4) 0.033(3) 0.086(5) -0.012(3) 0.029(4) -0.002(3)
C104 0.067(4) 0.055(3) 0.088(4) -0.009(3) 0.028(3) -0.009(3)
C105 0.083(6) 0.047(4) 0.074(5) 0.015(4) 0.043(5) 0.018(4)
C106 0.060(4) 0.056(4) 0.076(5) -0.020(4) 0.013(4) 0.007(4)
C107 0.063(4) 0.039(3) 0.075(5) -0.014(3) 0.030(4) 0.000(3)
C108 0.135(10) 0.070(6) 0.119(10) -0.006(6) 0.044(8) -0.025(7)
C109 0.117(9) 0.101(8) 0.085(7) 0.001(6) -0.005(6) -0.034(7)
C110 0.098(7) 0.067(5) 0.088(7) -0.011(5) 0.023(6) -0.009(5)
C111 0.064(5) 0.059(4) 0.066(5) -0.021(4) 0.013(4) 0.014(4)
C40 0.030(7) 0.031(6) 0.020(6) 0.001(5) 0.002(5) -0.018(5)
C41 0.035(5) 0.023(4) 0.022(4) -0.007(4) 0.003(4) -0.017(4)
C42 0.030(5) 0.036(5) 0.025(5) -0.011(4) 0.003(4) -0.015(4)
C43 0.027(5) 0.048(6) 0.028(5) -0.027(4) 0.001(4) -0.010(4)
C44 0.035(5) 0.029(5) 0.025(4) -0.011(4) 0.006(4) -0.017(4)
C45 0.041(6) 0.027(5) 0.030(5) -0.005(4) 0.000(4) -0.007(4)
C46 0.042(6) 0.029(5) 0.026(5) -0.013(5) 0.000(5) -0.009(5)
C47 0.036(5) 0.029(5) 0.031(5) -0.009(4) 0.001(4) -0.015(4)
C48 0.030(5) 0.042(6) 0.046(6) -0.026(5) 0.005(5) -0.013(4)
C49 0.036(6) 0.041(7) 0.035(6) -0.022(5) 0.000(5) -0.016(5)
C50 0.026(5) 0.037(6) 0.031(5) -0.019(4) 0.005(4) -0.010(4)
C51 0.035(6) 0.047(6) 0.045(6) -0.022(5) -0.004(5) -0.007(5)
C52 0.041(6) 0.038(6) 0.039(6) -0.019(5) -0.004(5) -0.011(5)
C53 0.033(6) 0.035(7) 0.013(5) -0.013(5) 0.006(4) -0.016(5)
C75 0.092(5) 0.094(5) 0.107(5) -0.025(4) 0.029(4) -0.021(4)
C76 0.065(4) 0.068(4) 0.092(4) -0.031(3) 0.019(3) -0.017(3)
C77 0.041(4) 0.064(5) 0.114(7) -0.056(5) 0.024(4) -0.010(3)
C72 0.061(4) 0.082(4) 0.105(5) -0.052(4) 0.009(3) -0.006(3)
C73 0.084(5) 0.105(5) 0.114(5) -0.044(4) 0.005(4) -0.012(4)
C74 0.078(4) 0.097(5) 0.115(5) -0.046(4) 0.012(4) -0.023(4)
C78 0.097(7) 0.060(5) 0.102(7) -0.013(5) 0.047(6) -0.015(5)
C79 0.097(7) 0.057(5) 0.077(6) -0.012(4) 0.021(5) -0.026(4)
C80 0.060(4) 0.050(4) 0.072(5) -0.023(4) 0.014(4) -0.019(3)
C81 0.045(4) 0.053(4) 0.090(6) -0.042(4) 0.018(4) -0.007(3)
C82 0.048(4) 0.067(5) 0.076(5) -0.040(4) 0.005(4) 0.011(3)
C83 0.066(5) 0.064(5) 0.066(5) -0.024(4) 0.013(4) 0.003(4)
C84 0.120(9) 0.086(7) 0.075(6) -0.009(5) 0.027(6) 0.038(6)
C85 0.104(5) 0.098(5) 0.086(5) -0.017(4) 0.015(4) 0.023(4)
C87 0.062(5) 0.102(7) 0.103(7) -0.065(6) 0.002(5) 0.038(5)
C86 0.091(5) 0.101(5) 0.082(4) -0.027(4) 0.000(4) 0.021(4)
C88 0.116(5) 0.121(5) 0.111(5) -0.029(4) 0.007(4) 0.017(4)
C89 0.118(5) 0.132(5) 0.122(5) -0.035(4) 0.003(4) 0.014(4)
C90 0.088(5) 0.115(5) 0.117(5) -0.042(4) 0.001(4) 0.001(4)
C91 0.076(4) 0.100(5) 0.097(5) -0.043(4) -0.003(4) 0.009(4)

loop_
_atom_type_symbol
_atom_type_description
_atom_type_scat_dispersion_real
_atom_type_scat_dispersion_imag
_atom_type_scat_source
C C 0.0181 0.0091 'International Tables Vol C Tables 4.2.6.8 and 6.1.1.4'
H H 0.0000 0.0000 'International Tables Vol C Tables 4.2.6.8 and 6.1.1.4'
Cd Cd 0.1185 4.6533 'International Tables Vol C Tables 4.2.6.8 and 6.1.1.4'
N N 0.0311 0.0180 'International Tables Vol C Tables 4.2.6.8 and 6.1.1.4'
O O 0.0492 0.0322 'International Tables Vol C Tables 4.2.6.8 and 6.1.1.4'

loop_
_geom_angle_atom_site_label_1
_geom_angle_atom_site_label_2
_geom_angle_atom_site_label_3
_geom_angle
_geom_angle_site_symmetry_1
_geom_angle_site_symmetry_3
_geom_angle_publ_flag
O1 Cd1 C1 27.62(14) . . ?
O1 Cd1 C15 115.74(14) . . ?
O2 Cd1 O1 55.04(12) . . ?
O2 Cd1 O5 161.90(13) . . ?
O2 Cd1 O6 143.01(12) . . ?
O2 Cd1 C1 27.65(15) . . ?
O2 Cd1 C15 170.64(15) . . ?
O5 Cd1 O1 143.03(12) . . ?
O5 Cd1 O6 55.09(12) . . ?
O5 Cd1 C1 169.88(15) . . ?
O5 Cd1 C15 27.42(14) . . ?
O6 Cd1 O1 88.00(12) . . ?
O6 Cd1 C1 115.53(14) . . ?
O6 Cd1 C15 27.74(14) . . ?
O11 Cd1 O1 136.23(12) . . ?
O11 Cd1 O2 81.39(12) . . ?
O11 Cd1 O5 80.51(12) . . ?
O11 Cd1 O6 135.57(12) . . ?
O11 Cd1 N1 102.92(14) . . ?
O11 Cd1 N12 88.01(14) . 1_546 ?
O11 Cd1 C1 108.62(15) . . ?
O11 Cd1 C15 107.92(14) . . ?
N1 Cd1 O1 88.40(13) . . ?
N1 Cd1 O2 98.02(14) . . ?
N1 Cd1 O5 85.68(14) . . ?
N1 Cd1 O6 77.64(13) . . ?
N1 Cd1 N12 168.93(14) . 1_546 ?
N1 Cd1 C1 96.21(14) . . ?
N1 Cd1 C15 79.21(15) . . ?
N12 Cd1 O1 84.81(13) 1_546 . ?
N12 Cd1 O2 85.22(14) 1_546 . ?
N12 Cd1 O5 94.51(14) 1_546 . ?
N12 Cd1 O6 93.37(13) 1_546 . ?
N12 Cd1 C1 81.72(14) 1_546 . ?
N12 Cd1 C15 95.89(15) 1_546 . ?
C15 Cd1 C1 143.26(16) . . ?
O3 Cd2 O4 54.54(11) 1_554 1_554 ?
O3 Cd2 O7 157.0(3) 1_554 . ?
O3 Cd2 C14 27.26(13) 1_554 1_554 ?
O3 Cd2 C40 175.5(3) 1_554 . ?
O4 Cd2 C14 27.44(13) 1_554 1_554 ?
O4 Cd2 C40 121.0(3) 1_554 . ?
O12 Cd2 O3 83.26(13) . 1_554 ?
O12 Cd2 O4 136.93(13) . 1_554 ?
O12 Cd2 O7 73.8(3) . . ?
O12 Cd2 O8 128.6(3) . . ?
O12 Cd2 N5 89.88(14) . . ?
O12 Cd2 N7 102.34(14) . . ?
O12 Cd2 C14 109.72(15) . 1_554 ?
O12 Cd2 C40 101.3(3) . . ?
O7 Cd2 O4 148.4(3) . 1_554 ?
O7 Cd2 C14 174.2(3) . 1_554 ?
O7 Cd2 C40 27.5(4) . . ?
O8 Cd2 O3 148.1(3) . 1_554 ?
O8 Cd2 O4 93.8(4) . 1_554 ?
O8 Cd2 O7 54.9(4) . . ?
O8 Cd2 C14 121.2(4) . 1_554 ?
O8 Cd2 C40 27.3(4) . . ?
N5 Cd2 O3 93.00(13) . 1_554 ?
N5 Cd2 O4 84.73(12) . 1_554 ?
N5 Cd2 O7 88.8(3) . . ?
N5 Cd2 O8 86.4(4) . . ?
N5 Cd2 N7 167.77(14) . . ?
N5 Cd2 C14 86.62(13) . 1_554 ?
N5 Cd2 C40 87.0(3) . . ?
N7 Cd2 O3 88.96(13) . 1_554 ?
N7 Cd2 O4 86.60(12) . 1_554 ?
N7 Cd2 O7 94.1(3) . . ?
N7 Cd2 O8 85.6(4) . . ?
N7 Cd2 C14 89.65(13) . 1_554 ?
N7 Cd2 C40 90.1(3) . . ?
C40 Cd2 C14 148.3(3) . 1_554 ?
C1 O1 Cd1 88.4(3) . . ?
C1 O2 Cd1 93.2(3) . . ?
C14 O3 Cd2 93.4(3) . 1_556 ?
C14 O4 Cd2 88.4(3) . 1_556 ?
C15 O5 Cd1 92.8(3) . . ?
C15 O6 Cd1 89.5(3) . . ?
Cd1 O11 H11A 105.4 . . ?
Cd1 O11 H11B 111.0 . . ?
H11A O11 H11B 104.4 . . ?
Cd2 O12 H12A 109.7 . . ?
Cd2 O12 H12B 109.6 . . ?
H12A O12 H12B 104.2 . . ?
C40 O7 Cd2 90.8(7) . . ?
C40 O8 Cd2 93.8(10) . . ?
C22 N1 Cd1 119.7(3) . . ?
C22 N1 C26 117.7(4) . . ?
C26 N1 Cd1 121.7(3) . . ?
C28 N2 C27 114.2(4) . . ?
C28 N3 C29 114.9(4) . . ?
C29 N4 C27 115.0(4) . . ?
C32 N5 Cd2 119.7(3) . . ?
C32 N5 C33 117.7(4) . . ?
C33 N5 Cd2 122.4(3) . . ?
C37 N6 C38 116.5(5) . . ?
C54 N7 Cd2 121.0(3) . . ?
C58 N7 Cd2 120.8(3) . . ?
C58 N7 C54 117.8(4) . . ?
C59 N10 C61 120.0 . . ?
N10 C59 N8 120.0 . . ?
N10 C59 C56 120.0(3) . . ?
N8 C59 C56 119.9(3) . . ?
C59 N8 C60 120.0 . . ?
N8 C60 C62 119.9(3) . . ?
N9 C60 N8 120.0 . . ?
N9 C60 C62 120.0(3) . . ?
C60 N9 C61 120.0 . . ?
N10 C61 C67 119.6(3) . . ?
N9 C61 N10 120.0 . . ?
N9 C61 C67 120.4(3) . . ?
C65 N11 C64 116.4(5) . . ?
C69 N12 Cd1 121.6(3) . 1_564 ?
C70 N12 Cd1 120.2(3) . 1_564 ?
C70 N12 C69 117.6(4) . . ?
O1 C1 Cd1 64.0(2) . . ?
O1 C1 O2 122.3(4) . . ?
O1 C1 C2 119.7(5) . . ?
O2 C1 Cd1 59.2(2) . . ?
O2 C1 C2 117.9(5) . . ?
C2 C1 Cd1 167.9(4) . . ?
C3 C2 C1 121.7(5) . . ?
C3 C2 C7 118.7(5) . . ?
C7 C2 C1 119.5(5) . . ?
C2 C3 H3 119.6 . . ?
C2 C3 C4 120.9(5) . . ?
C4 C3 H3 119.6 . . ?
C3 C4 H4 119.4 . . ?
C5 C4 C3 121.3(5) . . ?
C5 C4 H4 119.4 . . ?
C4 C5 C8 122.5(5) . . ?
C6 C5 C4 117.0(5) . . ?
C6 C5 C8 120.5(5) . . ?
C5 C6 H6 119.4 . . ?
C5 C6 C7 121.2(6) . . ?
C7 C6 H6 119.4 . . ?
C2 C7 C6 120.9(6) . . ?
C2 C7 H7 119.6 . . ?
C6 C7 H7 119.6 . . ?
C9 C8 C5 120.9(5) . . ?
C9 C8 C13 117.4(4) . . ?
C13 C8 C5 121.6(5) . . ?
C8 C9 H9 119.3 . . ?
C8 C9 C10 121.4(5) . . ?
C10 C9 H9 119.3 . . ?
C9 C10 H10 119.7 . . ?
C11 C10 C9 120.5(5) . . ?
C11 C10 H10 119.7 . . ?
C10 C11 C12 118.8(4) . . ?
C10 C11 C14 120.6(4) . . ?
C12 C11 C14 120.5(4) . . ?
C11 C12 H12 120.0 . . ?
C13 C12 C11 120.1(5) . . ?
C13 C12 H12 120.0 . . ?
C8 C13 H13 119.1 . . ?
C12 C13 C8 121.7(5) . . ?
C12 C13 H13 119.1 . . ?
O3 C14 Cd2 59.3(2) . 1_556 ?
O3 C14 O4 122.9(4) . . ?
O3 C14 C11 117.9(4) . . ?
O4 C14 Cd2 64.1(2) . 1_556 ?
O4 C14 C11 119.1(4) . . ?
C11 C14 Cd2 169.9(3) . 1_556 ?
O5 C15 Cd1 59.8(2) . . ?
O5 C15 O6 122.3(4) . . ?
O5 C15 C16 118.9(5) . . ?
O6 C15 Cd1 62.7(2) . . ?
O6 C15 C16 118.8(5) . . ?
C16 C15 Cd1 174.7(4) . . ?
C17 C16 C15 121.8(5) . . ?
C17 C16 C21 119.1(5) . . ?
C21 C16 C15 118.5(6) . . ?
C16 C17 H17 119.2 . . ?
C16 C17 C18 121.6(5) . . ?
C18 C17 H17 119.2 . . ?
C17 C18 H18 119.6 . . ?
C19 C18 C17 120.9(6) . . ?
C19 C18 H18 119.6 . . ?
C18 C19 C19 121.1(8) . 2_656 ?
C18 C19 C20 117.6(6) . . ?
C20 C19 C19 120.4(8) . 2_656 ?
C19 C20 H20 120.4 . . ?
C21 C20 C19 119.2(6) . . ?
C21 C20 H20 120.4 . . ?
C16 C21 H21 120.3 . . ?
C20 C21 C16 119.4(7) . . ?
C20 C21 H21 120.3 . . ?
N1 C22 H22 118.5 . . ?
N1 C22 C23 123.1(4) . . ?
C23 C22 H22 118.5 . . ?
C22 C23 H23 120.4 . . ?
C22 C23 C24 119.1(4) . . ?
C24 C23 H23 120.4 . . ?
C23 C24 C25 118.2(4) . . ?
C23 C24 C27 121.0(4) . . ?
C25 C24 C27 120.7(4) . . ?
C24 C25 H25 120.4 . . ?
C26 C25 C24 119.3(4) . . ?
C26 C25 H25 120.4 . . ?
N1 C26 C25 122.6(4) . . ?
N1 C26 H26 118.7 . . ?
C25 C26 H26 118.7 . . ?
N2 C27 N4 125.6(4) . . ?
N2 C27 C24 116.9(4) . . ?
N4 C27 C24 117.5(4) . . ?
N2 C28 C30 117.7(4) . . ?
N3 C28 N2 125.6(4) . . ?
N3 C28 C30 116.7(4) . . ?
N3 C29 C35 117.4(4) . . ?
N4 C29 N3 124.7(4) . . ?
N4 C29 C35 117.8(4) . . ?
C31 C30 C28 121.0(4) . . ?
C34 C30 C28 120.6(4) . . ?
C34 C30 C31 118.3(4) . . ?
C30 C31 H31 120.7 . . ?
C32 C31 C30 118.7(5) . . ?
C32 C31 H31 120.7 . . ?
N5 C32 C31 123.4(4) . . ?
N5 C32 H32 118.3 . . ?
C31 C32 H32 118.3 . . ?
N5 C33 H33 118.6 . . ?
N5 C33 C34 122.8(4) . . ?
C34 C33 H33 118.6 . . ?
C30 C34 H34 120.5 . . ?
C33 C34 C30 119.1(4) . . ?
C33 C34 H34 120.5 . . ?
C36 C35 C29 121.7(4) . . ?
C36 C35 C39 117.4(5) . . ?
C39 C35 C29 120.9(4) . . ?
C35 C36 H36 120.5 . . ?
C37 C36 C35 119.0(5) . . ?
C37 C36 H36 120.5 . . ?
N6 C37 C36 124.1(5) . . ?
N6 C37 H37 118.0 . . ?
C36 C37 H37 118.0 . . ?
N6 C38 H38 118.2 . . ?
N6 C38 C39 123.7(5) . . ?
C39 C38 H38 118.2 . . ?
C35 C39 H39 120.3 . . ?
C38 C39 C35 119.3(5) . . ?
C38 C39 H39 120.3 . . ?
N7 C54 H54 118.5 . . ?
N7 C54 C55 123.0(5) . . ?
C55 C54 H54 118.5 . . ?
C54 C55 H55 120.4 . . ?
C54 C55 C56 119.2(4) . . ?
C56 C55 H55 120.4 . . ?
C59 C56 C57 120.4(4) . . ?
C55 C56 C59 121.5(4) . . ?
C55 C56 C57 118.0(4) . . ?
C56 C57 H57 120.4 . . ?
C58 C57 C56 119.2(5) . . ?
C58 C57 H57 120.4 . . ?
N7 C58 C57 122.7(4) . . ?
N7 C58 H58 118.7 . . ?
C57 C58 H58 118.7 . . ?
C63 C62 C60 120.0(5) . . ?
C66 C62 C60 122.1(5) . . ?
C66 C62 C63 117.9(5) . . ?
C62 C63 H63 120.8 . . ?
C62 C63 C64 118.5(5) . . ?
C64 C63 H63 120.8 . . ?
N11 C64 C63 124.3(6) . . ?
N11 C64 H64 117.8 . . ?
C63 C64 H64 117.8 . . ?
N11 C65 H65 117.9 . . ?
N11 C65 C66 124.1(6) . . ?
C66 C65 H65 117.9 . . ?
C62 C66 C65 118.8(5) . . ?
C62 C66 H66 120.6 . . ?
C65 C66 H66 120.6 . . ?
C61 C67 C68 121.1(4) . . ?
C61 C67 C71 120.8(4) . . ?
C71 C67 C68 118.1(5) . . ?
C67 C68 H68 120.2 . . ?
C69 C68 C67 119.5(4) . . ?
C69 C68 H68 120.2 . . ?
N12 C69 C68 122.5(5) . . ?
N12 C69 H69 118.7 . . ?
C68 C69 H69 118.7 . . ?
N12 C70 H70 118.3 . . ?
N12 C70 C71 123.4(4) . . ?
C71 C70 H70 118.3 . . ?
C67 C71 H71 120.5 . . ?
C70 C71 C67 118.9(5) . . ?
C70 C71 H71 120.5 . . ?
C93 C92 C97 116.3(8) . . ?
C93 C92 C111 120.3(9) . . ?
C97 C92 C111 123.4(8) . . ?
C92 C93 H93 116.9 . . ?
C92 C93 C94 126.3(11) . . ?
C94 C93 H93 116.9 . . ?
C93 C94 H94 121.7 . . ?
C95 C94 C93 116.6(11) . . ?
C95 C94 H94 121.7 . . ?
C94 C95 H95 119.6 . . ?
C94 C95 C96 120.8(11) . . ?
C96 C95 H95 119.6 . . ?
C97 C96 C95 115.9(10) . . ?
C98 C96 C95 120.3(11) . . ?
C98 C96 C97 123.7(11) . . ?
C92 C97 C96 123.9(9) . . ?
C101 C97 C92 119.6(8) . . ?
C101 C97 C96 116.4(10) . . ?
C96 C98 H98 120.2 . . ?
C99 C98 C96 119.6(13) . . ?
C99 C98 H98 120.2 . . ?
C98 C99 H99 121.1 . . ?
C98 C99 C100 117.9(13) . . ?
C100 C99 H99 121.1 . . ?
C99 C100 H100 119.5 . . ?
C101 C100 C99 121.0(11) . . ?
C101 C100 H100 119.5 . . ?
C97 C101 C100 121.3(9) . . ?
C97 C101 C102 119.7(9) . . ?
C100 C101 C102 119.0(8) . . ?
C103 C102 C101 116.3(8) . . ?
C107 C102 C101 120.9(8) . . ?
C107 C102 C103 122.8(7) . . ?
C102 C103 H103 122.1 . . ?
C102 C103 C104 115.9(8) . . ?
C104 C103 H103 122.1 . . ?
C103 C104 H104 119.7 . . ?
C105 C104 C103 120.6(8) . . ?
C105 C104 H104 119.7 . . ?
C104 C105 H105 121.0 . . ?
C106 C105 C104 117.9(8) . . ?
C106 C105 H105 121.0 . . ?
C105 C106 C107 124.9(9) . . ?
C105 C106 C108 117.9(10) . . ?
C108 C106 C107 117.2(9) . . ?
C102 C107 C106 117.9(8) . . ?
C102 C107 C111 118.7(7) . . ?
C106 C107 C111 123.4(9) . . ?
C106 C108 H108 119.3 . . ?
C106 C108 C109 121.4(12) . . ?
C109 C108 H108 119.3 . . ?
C108 C109 H109 121.7 . . ?
C108 C109 C110 116.6(12) . . ?
C110 C109 H109 121.7 . . ?
C109 C110 H110 116.8 . . ?
C111 C110 C109 126.3(11) . . ?
C111 C110 H110 116.8 . . ?
C92 C111 C107 117.8(8) . . ?
C110 C111 C92 127.3(10) . . ?
C110 C111 C107 115.0(9) . . ?
O7 C40 Cd2 61.7(6) . . ?
O7 C40 C41 120.8(11) . . ?
O8 C40 Cd2 58.9(9) . . ?
O8 C40 O7 120.5(13) . . ?
O8 C40 C41 118.7(14) . . ?
C41 C40 Cd2 177.5(10) . . ?
C42 C41 C40 120.6(10) . . ?
C46 C41 C40 120.8(10) . . ?
C46 C41 C42 118.7(9) . . ?
C41 C42 H42 119.7 . . ?
C43 C42 C41 120.7(10) . . ?
C43 C42 H42 119.7 . . ?
C42 C43 H43 119.8 . . ?
C44 C43 C42 120.4(9) . . ?
C44 C43 H43 119.8 . . ?
C43 C44 C45 118.6(9) . . ?
C43 C44 C47 122.3(9) . . ?
C45 C44 C47 118.9(9) . . ?
C44 C45 H45 119.7 . . ?
C46 C45 C44 120.6(10) . . ?
C46 C45 H45 119.7 . . ?
C41 C46 H46 119.6 . . ?
C45 C46 C41 120.9(10) . . ?
C45 C46 H46 119.6 . . ?
C48 C47 C44 121.9(10) . . ?
C48 C47 C52 117.4(9) . . ?
C52 C47 C44 120.6(9) . . ?
C47 C48 H48 118.2 . . ?
C47 C48 C49 123.6(11) . . ?
C49 C48 H48 118.2 . . ?
C48 C49 H49 120.4 . . ?
C48 C49 C50 119.1(10) . . ?
C50 C49 H49 120.4 . . ?
C49 C50 C53 122.1(9) . . ?
C51 C50 C49 118.1(9) . . ?
C51 C50 C53 119.6(10) . . ?
C50 C51 H51 119.0 . . ?
C50 C51 C52 121.9(11) . . ?
C52 C51 H51 119.0 . . ?
C47 C52 H52 120.4 . . ?
C51 C52 C47 119.3(10) . . ?
C51 C52 H52 120.4 . . ?
O9 C53 C50 118.7(12) . . ?
O10 C53 O9 122.6(12) . . ?
O10 C53 C50 118.7(10) . . ?
C76 C75 H75 120.0 . . ?
C76 C75 C74 120.0 . . ?
C74 C75 H75 120.0 . . ?
C75 C76 C77 120.0 . . ?
C75 C76 C78 119.2(6) . . ?
C77 C76 C78 120.8(6) . . ?
C76 C77 C72 120.0 . . ?
C76 C77 C81 118.4(6) . . ?
C72 C77 C81 121.6(6) . . ?
C77 C72 C91 122.1(5) . . ?
C73 C72 C77 120.0 . . ?
C73 C72 C91 117.9(5) . . ?
C72 C73 H73 120.0 . . ?
C72 C73 C74 120.0 . . ?
C74 C73 H73 120.0 . . ?
C75 C74 H74 120.0 . . ?
C73 C74 C75 120.0 . . ?
C73 C74 H74 120.0 . . ?
C76 C78 H78 120.6 . . ?
C79 C78 C76 118.9(9) . . ?
C79 C78 H78 120.6 . . ?
C78 C79 H79 119.9 . . ?
C80 C79 C78 120.3(10) . . ?
C80 C79 H79 119.9 . . ?
C79 C80 H80 119.2 . . ?
C81 C80 C79 121.6(8) . . ?
C81 C80 H80 119.2 . . ?
C77 C81 C82 117.4(7) . . ?
C80 C81 C77 120.1(8) . . ?
C80 C81 C82 122.5(7) . . ?
C81 C82 C87 120.2(8) . . ?
C83 C82 C81 120.3(8) . . ?
C83 C82 C87 119.6(9) . . ?
C82 C83 H83 121.0 . . ?
C82 C83 C84 117.9(10) . . ?
C84 C83 H83 121.0 . . ?
C83 C84 H84 119.1 . . ?
C83 C84 C85 121.7(13) . . ?
C85 C84 H84 119.1 . . ?
C84 C85 H85 119.1 . . ?
C86 C85 C84 121.7(12) . . ?
C86 C85 H85 119.1 . . ?
C86 C87 C82 118.7(7) . . ?
C86 C87 C91 120.0 . . ?
C91 C87 C82 121.3(7) . . ?
C85 C86 C87 120.3(9) . . ?
C85 C86 C88 119.7(9) . . ?
C88 C86 C87 120.0 . . ?
C86 C88 H88 120.0 . . ?
C86 C88 C89 120.0 . . ?
C89 C88 H88 120.0 . . ?
C88 C89 H89 120.0 . . ?
C90 C89 C88 120.0 . . ?
C90 C89 H89 120.0 . . ?
C89 C90 H90 120.0 . . ?
C89 C90 C91 120.0 . . ?
C91 C90 H90 120.0 . . ?
C87 C91 C72 117.3(6) . . ?
C90 C91 C72 122.7(6) . . ?
C90 C91 C87 120.0 . . ?

loop_
_geom_bond_atom_site_label_1
_geom_bond_atom_site_label_2
_geom_bond_distance
_geom_bond_site_symmetry_2
_geom_bond_publ_flag
Cd1 O1 2.459(3) . ?
Cd1 O2 2.352(4) . ?
Cd1 O5 2.360(3) . ?
Cd1 O6 2.424(3) . ?
Cd1 O11 2.327(3) . ?
Cd1 N1 2.341(4) . ?
Cd1 N12 2.350(4) 1_546 ?
Cd1 C1 2.735(5) . ?
Cd1 C15 2.727(5) . ?
Cd2 O3 2.365(3) 1_554 ?
Cd2 O4 2.471(3) 1_554 ?
Cd2 O12 2.325(4) . ?
Cd2 O7 2.400(9) . ?
Cd2 O8 2.338(16) . ?
Cd2 N5 2.333(4) . ?
Cd2 N7 2.335(4) . ?
Cd2 C14 2.745(5) 1_554 ?
Cd2 C40 2.725(12) . ?
O1 C1 1.268(7) . ?
O2 C1 1.271(7) . ?
O3 C14 1.260(6) . ?
O4 C14 1.265(6) . ?
O5 C15 1.257(7) . ?
O6 C15 1.269(6) . ?
O11 H11A 0.8720 . ?
O11 H11B 0.8722 . ?
O12 H12A 0.8763 . ?
O12 H12B 0.8750 . ?
O7 C40 1.260(19) . ?
O8 C40 1.254(18) . ?
O9 C53 1.275(18) . ?
O10 C53 1.240(17) . ?
N1 C22 1.342(6) . ?
N1 C26 1.346(6) . ?
N2 C27 1.339(6) . ?
N2 C28 1.339(6) . ?
N3 C28 1.334(6) . ?
N3 C29 1.350(6) . ?
N4 C27 1.340(6) . ?
N4 C29 1.330(6) . ?
N5 C32 1.334(6) . ?
N5 C33 1.351(6) . ?
N6 C37 1.332(8) . ?
N6 C38 1.340(8) . ?
N7 C54 1.345(6) . ?
N7 C58 1.343(6) . ?
N10 C59 1.3900 . ?
N10 C61 1.3900 . ?
C59 N8 1.3900 . ?
C59 C56 1.399(5) . ?
N8 C60 1.3900 . ?
C60 N9 1.3900 . ?
C60 C62 1.400(5) . ?
N9 C61 1.3900 . ?
C61 C67 1.392(5) . ?
N11 C64 1.328(8) . ?
N11 C65 1.313(8) . ?
N12 C69 1.356(6) . ?
N12 C70 1.340(7) . ?
C1 C2 1.492(6) . ?
C2 C3 1.367(7) . ?
C2 C7 1.375(9) . ?
C3 H3 0.9500 . ?
C3 C4 1.392(6) . ?
C4 H4 0.9500 . ?
C4 C5 1.390(7) . ?
C5 C6 1.389(8) . ?
C5 C8 1.491(6) . ?
C6 H6 0.9500 . ?
C6 C7 1.390(9) . ?
C7 H7 0.9500 . ?
C8 C9 1.384(7) . ?
C8 C13 1.392(8) . ?
C9 H9 0.9500 . ?
C9 C10 1.389(6) . ?
C10 H10 0.9500 . ?
C10 C11 1.381(7) . ?
C11 C12 1.392(7) . ?
C11 C14 1.496(6) . ?
C12 H12 0.9500 . ?
C12 C13 1.384(7) . ?
C13 H13 0.9500 . ?
C15 C16 1.504(7) . ?
C16 C17 1.356(9) . ?
C16 C21 1.419(9) . ?
C17 H17 0.9500 . ?
C17 C18 1.394(8) . ?
C18 H18 0.9500 . ?
C18 C19 1.364(9) . ?
C19 C19 1.505(11) 2_656 ?
C19 C20 1.471(11) . ?
C20 H20 0.9500 . ?
C20 C21 1.392(9) . ?
C21 H21 0.9500 . ?
C22 H22 0.9500 . ?
C22 C23 1.380(7) . ?
C23 H23 0.9500 . ?
C23 C24 1.387(6) . ?
C24 C25 1.389(7) . ?
C24 C27 1.487(7) . ?
C25 H25 0.9500 . ?
C25 C26 1.383(7) . ?
C26 H26 0.9500 . ?
C28 C30 1.484(6) . ?
C29 C35 1.480(7) . ?
C30 C31 1.399(6) . ?
C30 C34 1.386(7) . ?
C31 H31 0.9500 . ?
C31 C32 1.380(7) . ?
C32 H32 0.9500 . ?
C33 H33 0.9500 . ?
C33 C34 1.382(6) . ?
C34 H34 0.9500 . ?
C35 C36 1.388(7) . ?
C35 C39 1.391(7) . ?
C36 H36 0.9500 . ?
C36 C37 1.386(8) . ?
C37 H37 0.9500 . ?
C38 H38 0.9500 . ?
C38 C39 1.381(7) . ?
C39 H39 0.9500 . ?
C54 H54 0.9500 . ?
C54 C55 1.373(7) . ?
C55 H55 0.9500 . ?
C55 C56 1.382(7) . ?
C56 C57 1.399(6) . ?
C57 H57 0.9500 . ?
C57 C58 1.371(7) . ?
C58 H58 0.9500 . ?
C62 C63 1.384(8) . ?
C62 C66 1.373(8) . ?
C63 H63 0.9500 . ?
C63 C64 1.385(8) . ?
C64 H64 0.9500 . ?
C65 H65 0.9500 . ?
C65 C66 1.395(8) . ?
C66 H66 0.9500 . ?
C67 C68 1.394(7) . ?
C67 C71 1.393(7) . ?
C68 H68 0.9500 . ?
C68 C69 1.377(7) . ?
C69 H69 0.9500 . ?
C70 H70 0.9500 . ?
C70 C71 1.382(7) . ?
C71 H71 0.9500 . ?
C92 C93 1.340(12) . ?
C92 C97 1.378(13) . ?
C92 C111 1.437(12) . ?
C93 H93 0.9500 . ?
C93 C94 1.446(14) . ?
C94 H94 0.9500 . ?
C94 C95 1.386(16) . ?
C95 H95 0.9500 . ?
C95 C96 1.459(16) . ?
C96 C97 1.451(13) . ?
C96 C98 1.431(16) . ?
C97 C101 1.360(12) . ?
C98 H98 0.9500 . ?
C98 C99 1.349(16) . ?
C99 H99 0.9500 . ?
C99 C100 1.483(14) . ?
C100 H100 0.9500 . ?
C100 C101 1.430(14) . ?
C101 C102 1.504(11) . ?
C102 C103 1.394(11) . ?
C102 C107 1.368(12) . ?
C103 H103 0.9500 . ?
C103 C104 1.461(12) . ?
C104 H104 0.9500 . ?
C104 C105 1.392(14) . ?
C105 H105 0.9500 . ?
C105 C106 1.340(12) . ?
C106 C107 1.369(12) . ?
C106 C108 1.346(16) . ?
C107 C111 1.459(12) . ?
C108 H108 0.9500 . ?
C108 C109 1.377(16) . ?
C109 H109 0.9500 . ?
C109 C110 1.439(15) . ?
C110 H110 0.9500 . ?
C110 C111 1.217(13) . ?
C40 C41 1.480(15) . ?
C41 C42 1.393(13) . ?
C41 C46 1.391(16) . ?
C42 H42 0.9500 . ?
C42 C43 1.393(13) . ?
C43 H43 0.9500 . ?
C43 C44 1.392(15) . ?
C44 C45 1.401(14) . ?
C44 C47 1.496(13) . ?
C45 H45 0.9500 . ?
C45 C46 1.382(15) . ?
C46 H46 0.9500 . ?
C47 C48 1.366(14) . ?
C47 C52 1.398(16) . ?
C48 H48 0.9500 . ?
C48 C49 1.376(14) . ?
C49 H49 0.9500 . ?
C49 C50 1.384(16) . ?
C50 C51 1.383(14) . ?
C50 C53 1.512(14) . ?
C51 H51 0.9500 . ?
C51 C52 1.391(15) . ?
C52 H52 0.9500 . ?
C75 H75 0.9500 . ?
C75 C76 1.3900 . ?
C75 C74 1.3900 . ?
C76 C77 1.3900 . ?
C76 C78 1.429(13) . ?
C77 C72 1.3900 . ?
C77 C81 1.426(8) . ?
C72 C73 1.3900 . ?
C72 C91 1.475(8) . ?
C73 H73 0.9500 . ?
C73 C74 1.3900 . ?
C74 H74 0.9500 . ?
C78 H78 0.9500 . ?
C78 C79 1.390(13) . ?
C79 H79 0.9500 . ?
C79 C80 1.377(12) . ?
C80 H80 0.9500 . ?
C80 C81 1.375(11) . ?
C81 C82 1.460(13) . ?
C82 C83 1.372(12) . ?
C82 C87 1.466(10) . ?
C83 H83 0.9500 . ?
C83 C84 1.377(13) . ?
C84 H84 0.9500 . ?
C84 C85 1.401(17) . ?
C85 H85 0.9500 . ?
C85 C86 1.302(15) . ?
C87 C86 1.3900 . ?
C87 C91 1.3900 . ?
C86 C88 1.3900 . ?
C88 H88 0.9500 . ?
C88 C89 1.3900 . ?
C89 H89 0.9500 . ?
C89 C90 1.3900 . ?
C90 H90 0.9500 . ?
C90 C91 1.3900 . ?

loop_
_geom_torsion_atom_site_label_1
_geom_torsion_atom_site_label_2
_geom_torsion_atom_site_label_3
_geom_torsion_atom_site_label_4
_geom_torsion
_geom_torsion_site_symmetry_1
_geom_torsion_site_symmetry_2
_geom_torsion_site_symmetry_3
_geom_torsion_site_symmetry_4
_geom_torsion_publ_flag
Cd1 O1 C1 O2 -10.3(5) . . . . ?
Cd1 O1 C1 C2 167.0(4) . . . . ?
Cd1 O2 C1 O1 10.8(5) . . . . ?
Cd1 O2 C1 C2 -166.5(4) . . . . ?
Cd1 O5 C15 O6 5.8(5) . . . . ?
Cd1 O5 C15 C16 -174.1(5) . . . . ?
Cd1 O6 C15 O5 -5.7(5) . . . . ?
Cd1 O6 C15 C16 174.3(5) . . . . ?
Cd1 N1 C22 C23 169.2(4) . . . . ?
Cd1 N1 C26 C25 -169.3(4) . . . . ?
Cd1 N12 C69 C68 169.4(4) 1_564 . . . ?
Cd1 N12 C70 C71 -169.2(4) 1_564 . . . ?
Cd1 C1 C2 C3 94.6(19) . . . . ?
Cd1 C1 C2 C7 -81(2) . . . . ?
Cd2 O3 C14 O4 8.9(5) 1_556 . . . ?
Cd2 O3 C14 C11 -168.8(3) 1_556 . . . ?
Cd2 O4 C14 O3 -8.5(4) 1_556 . . . ?
Cd2 O4 C14 C11 169.2(4) 1_556 . . . ?
Cd2 O7 C40 O8 -1.2(14) . . . . ?
Cd2 O7 C40 C41 179.6(10) . . . . ?
Cd2 O8 C40 O7 1.3(15) . . . . ?
Cd2 O8 C40 C41 -179.6(9) . . . . ?
Cd2 N5 C32 C31 175.0(4) . . . . ?
Cd2 N5 C33 C34 -174.9(4) . . . . ?
Cd2 N7 C54 C55 170.5(4) . . . . ?
Cd2 N7 C58 C57 -170.8(4) . . . . ?
O1 C1 C2 C3 -10.1(8) . . . . ?
O1 C1 C2 C7 174.4(6) . . . . ?
O2 C1 C2 C3 167.3(5) . . . . ?
O2 C1 C2 C7 -8.2(8) . . . . ?
O5 C15 C16 C17 174.5(6) . . . . ?
O5 C15 C16 C21 -14.2(9) . . . . ?
O6 C15 C16 C17 -5.4(10) . . . . ?
O6 C15 C16 C21 165.8(6) . . . . ?
O7 C40 C41 C42 -10.1(16) . . . . ?
O7 C40 C41 C46 169.3(11) . . . . ?
O8 C40 C41 C42 170.7(13) . . . . ?
O8 C40 C41 C46 -9.8(18) . . . . ?
N1 C22 C23 C24 0.2(8) . . . . ?
N2 C28 C30 C31 -0.4(7) . . . . ?
N2 C28 C30 C34 -178.5(4) . . . . ?
N3 C28 C30 C31 179.0(5) . . . . ?
N3 C28 C30 C34 0.8(7) . . . . ?
N3 C29 C35 C36 5.7(8) . . . . ?
N3 C29 C35 C39 -175.8(5) . . . . ?
N4 C29 C35 C36 -174.7(5) . . . . ?
N4 C29 C35 C39 3.8(8) . . . . ?
N5 C33 C34 C30 0.4(7) . . . . ?
N6 C38 C39 C35 0.3(10) . . . . ?
N7 C54 C55 C56 -0.3(8) . . . . ?
N10 C59 N8 C60 0.0 . . . . ?
N10 C59 C56 C55 178.9(4) . . . . ?
N10 C59 C56 C57 -0.1(5) . . . . ?
N10 C61 C67 C68 175.5(4) . . . . ?
N10 C61 C67 C71 -4.8(6) . . . . ?
C59 N10 C61 N9 0.0 . . . . ?
C59 N10 C61 C67 -177.1(3) . . . . ?
C59 N8 C60 N9 0.0 . . . . ?
C59 N8 C60 C62 178.4(3) . . . . ?
C59 C56 C57 C58 175.8(4) . . . . ?
N8 C59 C56 C55 2.4(6) . . . . ?
N8 C59 C56 C57 -176.6(4) . . . . ?
N8 C60 N9 C61 0.0 . . . . ?
N8 C60 C62 C63 2.6(6) . . . . ?
N8 C60 C62 C66 -177.1(4) . . . . ?
C60 N9 C61 N10 0.0 . . . . ?
C60 N9 C61 C67 177.1(3) . . . . ?
C60 C62 C63 C64 -179.4(5) . . . . ?
C60 C62 C66 C65 179.7(5) . . . . ?
N9 C60 C62 C63 -179.0(4) . . . . ?
N9 C60 C62 C66 1.2(6) . . . . ?
N9 C61 C67 C68 -1.6(6) . . . . ?
N9 C61 C67 C71 178.1(3) . . . . ?
C61 N10 C59 N8 0.0 . . . . ?
C61 N10 C59 C56 -176.5(3) . . . . ?
C61 C67 C68 C69 -178.5(4) . . . . ?
C61 C67 C71 C70 178.8(4) . . . . ?
N11 C65 C66 C62 -0.5(10) . . . . ?
N12 C70 C71 C67 -0.4(8) . . . . ?
C1 C2 C3 C4 -175.2(5) . . . . ?
C1 C2 C7 C6 176.9(7) . . . . ?
C2 C3 C4 C5 0.0(8) . . . . ?
C3 C2 C7 C6 1.3(11) . . . . ?
C3 C4 C5 C6 -1.9(9) . . . . ?
C3 C4 C5 C8 176.7(5) . . . . ?
C4 C5 C6 C7 3.4(11) . . . . ?
C4 C5 C8 C9 -22.5(8) . . . . ?
C4 C5 C8 C13 160.1(5) . . . . ?
C5 C6 C7 C2 -3.2(13) . . . . ?
C5 C8 C9 C10 -176.6(5) . . . . ?
C5 C8 C13 C12 176.4(5) . . . . ?
C6 C5 C8 C9 156.1(6) . . . . ?
C6 C5 C8 C13 -21.3(9) . . . . ?
C7 C2 C3 C4 0.3(9) . . . . ?
C8 C5 C6 C7 -175.2(7) . . . . ?
C8 C9 C10 C11 0.7(8) . . . . ?
C9 C8 C13 C12 -1.1(8) . . . . ?
C9 C10 C11 C12 -2.0(7) . . . . ?
C9 C10 C11 C14 173.1(4) . . . . ?
C10 C11 C12 C13 1.7(8) . . . . ?
C10 C11 C14 Cd2 -80(2) . . . 1_556 ?
C10 C11 C14 O3 -8.9(7) . . . . ?
C10 C11 C14 O4 173.3(4) . . . . ?
C11 C12 C13 C8 -0.2(9) . . . . ?
C12 C11 C14 Cd2 95(2) . . . 1_556 ?
C12 C11 C14 O3 166.1(5) . . . . ?
C12 C11 C14 O4 -11.7(7) . . . . ?
C13 C8 C9 C10 0.9(8) . . . . ?
C14 C11 C12 C13 -173.4(5) . . . . ?
C15 C16 C17 C18 -175.3(7) . . . . ?
C15 C16 C21 C20 177.1(6) . . . . ?
C16 C17 C18 C19 -2.2(14) . . . . ?
C17 C16 C21 C20 -11.4(11) . . . . ?
C17 C18 C19 C19 -179.8(10) . . . 2_656 ?
C17 C18 C19 C20 -10.6(13) . . . . ?
C18 C19 C20 C21 12.3(12) . . . . ?
C19 C19 C20 C21 -178.5(9) 2_656 . . . ?
C19 C20 C21 C16 -1.4(11) . . . . ?
C21 C16 C17 C18 13.5(12) . . . . ?
C22 N1 C26 C25 -0.3(7) . . . . ?
C22 C23 C24 C25 -0.1(7) . . . . ?
C22 C23 C24 C27 179.2(4) . . . . ?
C23 C24 C25 C26 -0.2(8) . . . . ?
C23 C24 C27 N2 3.4(7) . . . . ?
C23 C24 C27 N4 -177.0(5) . . . . ?
C24 C25 C26 N1 0.4(8) . . . . ?
C25 C24 C27 N2 -177.3(5) . . . . ?
C25 C24 C27 N4 2.3(7) . . . . ?
C26 N1 C22 C23 0.0(7) . . . . ?
C27 N2 C28 N3 -0.2(7) . . . . ?
C27 N2 C28 C30 179.1(4) . . . . ?
C27 N4 C29 N3 -1.1(7) . . . . ?
C27 N4 C29 C35 179.4(4) . . . . ?
C27 C24 C25 C26 -179.5(5) . . . . ?
C28 N2 C27 N4 0.0(7) . . . . ?
C28 N2 C27 C24 179.5(4) . . . . ?
C28 N3 C29 N4 0.9(7) . . . . ?
C28 N3 C29 C35 -179.5(4) . . . . ?
C28 C30 C31 C32 -177.5(5) . . . . ?
C28 C30 C34 C33 177.4(4) . . . . ?
C29 N3 C28 N2 -0.3(7) . . . . ?
C29 N3 C28 C30 -179.5(4) . . . . ?
C29 N4 C27 N2 0.6(7) . . . . ?
C29 N4 C27 C24 -178.9(4) . . . . ?
C29 C35 C36 C37 178.4(5) . . . . ?
C29 C35 C39 C38 -178.4(5) . . . . ?
C30 C31 C32 N5 -0.2(8) . . . . ?
C31 C30 C34 C33 -0.8(7) . . . . ?
C32 N5 C33 C34 0.1(7) . . . . ?
C33 N5 C32 C31 -0.2(7) . . . . ?
C34 C30 C31 C32 0.7(7) . . . . ?
C35 C36 C37 N6 -0.4(9) . . . . ?
C36 C35 C39 C38 0.3(8) . . . . ?
C37 N6 C38 C39 -0.9(9) . . . . ?
C38 N6 C37 C36 0.9(9) . . . . ?
C39 C35 C36 C37 -0.3(8) . . . . ?
C54 N7 C58 C57 2.0(7) . . . . ?
C54 C55 C56 C59 -176.0(4) . . . . ?
C54 C55 C56 C57 2.9(7) . . . . ?
C55 C56 C57 C58 -3.2(7) . . . . ?
C56 C59 N8 C60 176.5(3) . . . . ?
C56 C57 C58 N7 0.7(8) . . . . ?
C58 N7 C54 C55 -2.2(7) . . . . ?
C62 C60 N9 C61 -178.4(3) . . . . ?
C62 C63 C64 N11 -0.1(10) . . . . ?
C63 C62 C66 C65 -0.1(9) . . . . ?
C64 N11 C65 C66 0.7(10) . . . . ?
C65 N11 C64 C63 -0.4(10) . . . . ?
C66 C62 C63 C64 0.4(9) . . . . ?
C67 C68 C69 N12 -0.4(7) . . . . ?
C68 C67 C71 C70 -1.5(7) . . . . ?
C69 N12 C70 C71 1.8(7) . . . . ?
C70 N12 C69 C68 -1.4(7) . . . . ?
C71 C67 C68 C69 1.8(7) . . . . ?
C92 C93 C94 C95 1.1(17) . . . . ?
C92 C97 C101 C100 179.6(7) . . . . ?
C92 C97 C101 C102 -2.2(11) . . . . ?
C93 C92 C97 C96 -1.3(12) . . . . ?
C93 C92 C97 C101 -177.9(8) . . . . ?
C93 C92 C111 C107 178.9(7) . . . . ?
C93 C92 C111 C110 -0.1(13) . . . . ?
C93 C94 C95 C96 2.2(17) . . . . ?
C94 C95 C96 C97 -4.6(16) . . . . ?
C94 C95 C96 C98 177.8(11) . . . . ?
C95 C96 C97 C92 4.3(14) . . . . ?
C95 C96 C97 C101 -179.0(9) . . . . ?
C95 C96 C98 C99 177.3(10) . . . . ?
C96 C97 C101 C100 2.8(11) . . . . ?
C96 C97 C101 C102 -179.0(7) . . . . ?
C96 C98 C99 C100 0.5(15) . . . . ?
C97 C92 C93 C94 -1.5(14) . . . . ?
C97 C92 C111 C107 -1.5(10) . . . . ?
C97 C92 C111 C110 179.5(9) . . . . ?
C97 C96 C98 C99 -0.1(16) . . . . ?
C97 C101 C102 C103 -179.1(7) . . . . ?
C97 C101 C102 C107 1.1(10) . . . . ?
C98 C96 C97 C92 -178.2(9) . . . . ?
C98 C96 C97 C101 -1.6(14) . . . . ?
C98 C99 C100 C101 0.7(13) . . . . ?
C99 C100 C101 C97 -2.5(12) . . . . ?
C99 C100 C101 C102 179.3(7) . . . . ?
C100 C101 C102 C103 -0.9(9) . . . . ?
C100 C101 C102 C107 179.3(6) . . . . ?
C101 C102 C103 C104 -179.6(6) . . . . ?
C101 C102 C107 C106 -179.6(6) . . . . ?
C101 C102 C107 C111 -0.1(9) . . . . ?
C102 C103 C104 C105 -0.5(10) . . . . ?
C102 C107 C111 C92 0.3(9) . . . . ?
C102 C107 C111 C110 179.4(7) . . . . ?
C103 C102 C107 C106 0.6(10) . . . . ?
C103 C102 C107 C111 -179.9(6) . . . . ?
C103 C104 C105 C106 0.0(11) . . . . ?
C104 C105 C106 C107 0.9(11) . . . . ?
C104 C105 C106 C108 -179.7(8) . . . . ?
C105 C106 C107 C102 -1.2(11) . . . . ?
C105 C106 C107 C111 179.4(7) . . . . ?
C105 C106 C108 C109 -179.9(10) . . . . ?
C106 C107 C111 C92 179.7(6) . . . . ?
C106 C107 C111 C110 -1.1(11) . . . . ?
C106 C108 C109 C110 1.9(17) . . . . ?
C107 C102 C103 C104 0.2(9) . . . . ?
C107 C106 C108 C109 -0.5(15) . . . . ?
C108 C106 C107 C102 179.4(8) . . . . ?
C108 C106 C107 C111 0.0(11) . . . . ?
C108 C109 C110 C111 -3.4(18) . . . . ?
C109 C110 C111 C92 -178.1(9) . . . . ?
C109 C110 C111 C107 2.9(14) . . . . ?
C111 C92 C93 C94 178.1(9) . . . . ?
C111 C92 C97 C96 179.0(7) . . . . ?
C111 C92 C97 C101 2.5(11) . . . . ?
C40 C41 C42 C43 178.4(10) . . . . ?
C40 C41 C46 C45 -177.3(10) . . . . ?
C41 C42 C43 C44 -2.4(15) . . . . ?
C42 C41 C46 C45 2.1(16) . . . . ?
C42 C43 C44 C45 4.7(15) . . . . ?
C42 C43 C44 C47 -170.9(9) . . . . ?
C43 C44 C45 C46 -3.7(15) . . . . ?
C43 C44 C47 C48 29.6(16) . . . . ?
C43 C44 C47 C52 -153.9(11) . . . . ?
C44 C45 C46 C41 0.2(17) . . . . ?
C44 C47 C48 C49 173.7(12) . . . . ?
C44 C47 C52 C51 -172.2(11) . . . . ?
C45 C44 C47 C48 -146.0(11) . . . . ?
C45 C44 C47 C52 30.5(15) . . . . ?
C46 C41 C42 C43 -1.1(14) . . . . ?
C47 C44 C45 C46 172.1(10) . . . . ?
C47 C48 C49 C50 -3(2) . . . . ?
C48 C47 C52 C51 4.4(17) . . . . ?
C48 C49 C50 C51 8.0(19) . . . . ?
C48 C49 C50 C53 -176.3(12) . . . . ?
C49 C50 C51 C52 -6.6(19) . . . . ?
C49 C50 C53 O9 -11(2) . . . . ?
C49 C50 C53 O10 168.9(13) . . . . ?
C50 C51 C52 C47 0.3(19) . . . . ?
C51 C50 C53 O9 164.6(14) . . . . ?
C51 C50 C53 O10 -15(2) . . . . ?
C52 C47 C48 C49 -2.9(19) . . . . ?
C53 C50 C51 C52 177.6(12) . . . . ?
C75 C76 C77 C72 0.0 . . . . ?
C75 C76 C77 C81 179.5(5) . . . . ?
C75 C76 C78 C79 179.9(6) . . . . ?
C76 C75 C74 C73 0.0 . . . . ?
C76 C77 C72 C73 0.0 . . . . ?
C76 C77 C72 C91 -179.5(6) . . . . ?
C76 C77 C81 C80 1.1(8) . . . . ?
C76 C77 C81 C82 -178.2(5) . . . . ?
C76 C78 C79 C80 0.2(13) . . . . ?
C77 C76 C78 C79 1.4(10) . . . . ?
C77 C72 C73 C74 0.0 . . . . ?
C77 C72 C91 C87 -2.9(7) . . . . ?
C77 C72 C91 C90 178.7(4) . . . . ?
C77 C81 C82 C83 178.2(6) . . . . ?
C77 C81 C82 C87 -1.8(9) . . . . ?
C72 C77 C81 C80 -179.4(5) . . . . ?
C72 C77 C81 C82 1.3(7) . . . . ?
C72 C73 C74 C75 0.0 . . . . ?
C73 C72 C91 C87 177.7(3) . . . . ?
C73 C72 C91 C90 -0.7(6) . . . . ?
C74 C75 C76 C77 0.0 . . . . ?
C74 C75 C76 C78 -178.5(6) . . . . ?
C78 C76 C77 C72 178.5(6) . . . . ?
C78 C76 C77 C81 -2.0(7) . . . . ?
C78 C79 C80 C81 -1.2(13) . . . . ?
C79 C80 C81 C77 0.5(11) . . . . ?
C79 C80 C81 C82 179.8(7) . . . . ?
C80 C81 C82 C83 -1.1(10) . . . . ?
C80 C81 C82 C87 178.9(6) . . . . ?
C81 C77 C72 C73 -179.5(5) . . . . ?
C81 C77 C72 C91 1.1(6) . . . . ?
C81 C82 C83 C84 -179.0(7) . . . . ?
C81 C82 C87 C86 -179.3(5) . . . . ?
C81 C82 C87 C91 0.0(8) . . . . ?
C82 C83 C84 C85 -1.6(12) . . . . ?
C82 C87 C86 C85 -1.8(8) . . . . ?
C82 C87 C86 C88 179.3(5) . . . . ?
C82 C87 C91 C72 2.3(6) . . . . ?
C82 C87 C91 C90 -179.3(5) . . . . ?
C83 C82 C87 C86 0.7(8) . . . . ?
C83 C82 C87 C91 180.0(5) . . . . ?
C83 C84 C85 C86 0.5(14) . . . . ?
C84 C85 C86 C87 1.3(12) . . . . ?
C84 C85 C86 C88 -179.8(7) . . . . ?
C85 C86 C88 C89 -178.9(8) . . . . ?
C87 C82 C83 C84 0.9(10) . . . . ?
C87 C86 C88 C89 0.0 . . . . ?
C86 C87 C91 C72 -178.4(6) . . . . ?
C86 C87 C91 C90 0.0 . . . . ?
C86 C88 C89 C90 0.0 . . . . ?
C88 C89 C90 C91 0.0 . . . . ?
C89 C90 C91 C72 178.3(6) . . . . ?
C89 C90 C91 C87 0.0 . . . . ?
C91 C72 C73 C74 179.5(5) . . . . ?
C91 C87 C86 C85 178.9(8) . . . . ?
C91 C87 C86 C88 0.0 . . . . ?

loop_
_platon_squeeze_void_nr
_platon_squeeze_void_average_x
_platon_squeeze_void_average_y
_platon_squeeze_void_average_z
_platon_squeeze_void_volume
_platon_squeeze_void_count_electrons
_platon_squeeze_void_content
1 0.000 0.000 0.000 265 55 ' '
2 0.245 0.876 0.654 21 1 ' '
3 0.500 0.500 0.500 262 47 ' '
4 0.401 0.817 0.565 11 2 ' '
5 0.608 0.178 0.429 12 2 ' '
6 0.763 0.121 0.342 19 1 ' '
